data_7224196
loop_
_publ_author_name
'Helttunen, Kaisa'
'Nissinen, Maija'

_publ_section_title
;
 Inverted molecular cups: 1-D and 2-D Ag(i) coordination polymers from
 resorcinarene bis-thiacrowns
;
_journal_issue 26
_journal_name_full CrystEngComm
_journal_page_first 4944
_journal_paper_doi 10.1039/C6CE00243A
_journal_volume 18
_journal_year 2016
_chemical_formula_moiety 'C78 H103 Ag4.5 F13.5 O17.5 S6, 0.5(C2 H5 O), 2.5(O)'
_chemical_formula_sum 'C79 H111 Ag4.5 F13.5 O20.5 S6'
_chemical_formula_weight 2322.95
_chemical_name_common
;
n-Ag4.5[C-pentyl tetramethoxy resorcinarene bis-thiacrown][trifluoroacetate]4.5 ethanol solvate hydrate
;
_chemical_name_systematic
'n-Ag4.5[C-pentyl tetramethoxy resorcinarene bis-thiacrown][trifluoroacetate]4.5 ethanol solvate hydrate'
_space_group_crystal_system monoclinic
_space_group_IT_number 14
_space_group_name_Hall '-P 2yn'
_space_group_name_H-M_alt 'P 1 21/n 1'
_symmetry_space_group_name_Hall '-P 2yn'
_symmetry_space_group_name_H-M 'P 1 21/n 1'
_atom_sites_solution_hydrogens geom
_audit_creation_date 2015-08-13
_audit_creation_method
;
Olex2 1.2
(compiled 2014.07.22 svn.r2960 for OlexSys, GUI svn.r4862)
;
_audit_update_record
;
2016-01-25 deposited with the CCDC.
2016-02-10 downloaded from the CCDC.
;
_cell_angle_alpha 90
_cell_angle_beta 94.729(2)
_cell_angle_gamma 90
_cell_formula_units_Z 4
_cell_length_a 14.9657(3)
_cell_length_b 31.1456(7)
_cell_length_c 22.3769(6)
_cell_measurement_reflns_used 22952
_cell_measurement_temperature 120.00(10)
_cell_measurement_theta_max 74.1470
_cell_measurement_theta_min 3.9700
_cell_volume 10394.7(4)
_computing_cell_refinement
;
CrysAlisPro, Agilent Technologies,
Version 1.171.36.32 (release 02-08-2013 CrysAlis171 .NET)
(compiled Aug  2 2013,16:46:58)
;
_computing_data_collection
;
CrysAlisPro, Agilent Technologies,
Version 1.171.36.32 (release 02-08-2013 CrysAlis171 .NET)
(compiled Aug  2 2013,16:46:58)
;
_computing_data_reduction
;
CrysAlisPro, Agilent Technologies,
Version 1.171.36.32 (release 02-08-2013 CrysAlis171 .NET)
(compiled Aug  2 2013,16:46:58)
;
_computing_molecular_graphics 'Olex2 (Dolomanov et al., 2009)'
_computing_publication_material 'Olex2 (Dolomanov et al., 2009)'
_computing_structure_refinement 'ShelXL (Sheldrick, 2008)'
_diffrn_ambient_temperature 120.00(10)
_diffrn_detector_area_resol_mean 5.1977
_diffrn_measured_fraction_theta_full 0.998
_diffrn_measured_fraction_theta_max 0.976
_diffrn_measurement_details
;
  1 omega  -49.00   33.00   1.0000    7.5000
omega____ theta____ kappa____ phi______ frames
    -      -41.6513   37.0000 -180.0000 82

  2 omega -114.00  -14.00   1.0000    7.5000
omega____ theta____ kappa____ phi______ frames
    -      -41.6513  -57.0000   30.0000 100

  3 omega   31.00  139.00   1.0000   40.0000
omega____ theta____ kappa____ phi______ frames
    -      106.6601  -77.0000    0.0000 108

  4 omega   78.00  178.00   1.0000   40.0000
omega____ theta____ kappa____ phi______ frames
    -      106.6601   61.0000  150.0000 100

  5 omega   24.00  108.00   1.0000   40.0000
omega____ theta____ kappa____ phi______ frames
    -      106.6601  -94.0000   90.0000 84

  6 omega   25.00  159.00   1.0000   40.0000
omega____ theta____ kappa____ phi______ frames
    -      106.6601  -15.0000  -30.0000 134

  7 omega -114.00  -14.00   1.0000    7.5000
omega____ theta____ kappa____ phi______ frames
    -      -41.6513  -57.0000 -150.0000 100

  8 omega  -30.00   70.00   1.0000    7.5000
omega____ theta____ kappa____ phi______ frames
    -       41.6513  -57.0000  -90.0000 100

  9 omega   30.00   91.00   1.0000   40.0000
omega____ theta____ kappa____ phi______ frames
    -      106.6601  -30.0000  120.0000 61

 10 omega   24.00  108.00   1.0000   40.0000
omega____ theta____ kappa____ phi______ frames
    -      106.6601  -94.0000 -120.0000 84

 11 omega   78.00  178.00   1.0000   40.0000
omega____ theta____ kappa____ phi______ frames
    -      106.6601   30.0000    0.0000 100

 12 omega   74.00  178.00   1.0000   40.0000
omega____ theta____ kappa____ phi______ frames
    -      106.6601   77.0000   60.0000 104

 13 omega -114.00  -77.00   1.0000    7.5000
omega____ theta____ kappa____ phi______ frames
    -      -41.6513  -57.0000  -60.0000 37

 14 omega -114.00  -14.00   1.0000    7.5000
omega____ theta____ kappa____ phi______ frames
    -      -41.6513  -57.0000  120.0000 100
;
_diffrn_measurement_device_type 'SuperNova, Dual, Cu at zero, Atlas'
_diffrn_measurement_method '\w scans'
_diffrn_orient_matrix_UB_11 0.0705938000
_diffrn_orient_matrix_UB_12 0.0114804000
_diffrn_orient_matrix_UB_13 -0.0438005000
_diffrn_orient_matrix_UB_21 -0.0044485000
_diffrn_orient_matrix_UB_22 0.0474779000
_diffrn_orient_matrix_UB_23 0.0188297000
_diffrn_orient_matrix_UB_31 0.0753230000
_diffrn_orient_matrix_UB_32 -0.0078648000
_diffrn_orient_matrix_UB_33 0.0499327000
_diffrn_radiation_monochromator mirror
_diffrn_radiation_type CuK\a
_diffrn_radiation_wavelength 1.54184
_diffrn_reflns_av_R_equivalents 0.0952
_diffrn_reflns_av_unetI/netI 0.0672
_diffrn_reflns_Laue_measured_fraction_full 0.998
_diffrn_reflns_Laue_measured_fraction_max 0.976
_diffrn_reflns_limit_h_max 18
_diffrn_reflns_limit_h_min -17
_diffrn_reflns_limit_k_max 37
_diffrn_reflns_limit_k_min -38
_diffrn_reflns_limit_l_max 26
_diffrn_reflns_limit_l_min -27
_diffrn_reflns_number 77724
_diffrn_reflns_point_group_measured_fraction_full 0.998
_diffrn_reflns_point_group_measured_fraction_max 0.976
_diffrn_reflns_theta_full 67.684
_diffrn_reflns_theta_max 74.160
_diffrn_reflns_theta_min 3.426
_diffrn_source 'SuperNova (Cu) X-ray Source'
_exptl_absorpt_coefficient_mu 8.537
_exptl_absorpt_correction_T_max 1.00000
_exptl_absorpt_correction_T_min 0.48343
_exptl_absorpt_correction_type multi-scan
_exptl_absorpt_process_details
;
CrysAlisPro, Agilent Technologies,
Version 1.171.36.32 (release 02-08-2013 CrysAlis171 .NET)
(compiled Aug  2 2013,16:46:58)
Empirical absorption correction using spherical harmonics,
 implemented in SCALE3 ABSPACK scaling algorithm.
;
_exptl_crystal_colour colourless
_exptl_crystal_colour_primary colourless
_exptl_crystal_density_diffrn 1.484
_exptl_crystal_description block
_exptl_crystal_F_000 4712
_exptl_crystal_recrystallization_method 'Re-crystallisation from solvent: dichloromethane, ethanol'
_exptl_crystal_size_max 0.2
_exptl_crystal_size_mid 0.2
_exptl_crystal_size_min 0.1
_refine_diff_density_max 1.926
_refine_diff_density_min -1.247
_refine_diff_density_rms 0.168
_refine_ls_extinction_method none
_refine_ls_goodness_of_fit_ref 1.040
_refine_ls_hydrogen_treatment constr
_refine_ls_matrix_type full
_refine_ls_number_parameters 1290
_refine_ls_number_reflns 20645
_refine_ls_number_restraints 419
_refine_ls_restrained_S_all 1.044
_refine_ls_R_factor_all 0.1187
_refine_ls_R_factor_gt 0.0918
_refine_ls_shift/su_max 0.001
_refine_ls_shift/su_mean 0.000
_refine_ls_structure_factor_coef Fsqd
_refine_ls_weighting_details 'w=1/[\s^2^(Fo^2^)+(0.1644P)^2^+28.1016P] where P=(Fo^2^+2Fc^2^)/3'
_refine_ls_weighting_scheme calc
_refine_ls_wR_factor_gt 0.2610
_refine_ls_wR_factor_ref 0.2876
_reflns_Friedel_coverage 0.000
_reflns_number_gt 14529
_reflns_number_total 20645
_reflns_threshold_expression 'I > 2\s(I)'
_cod_data_source_file c6ce00243a2.cif
_cod_data_source_block 2-A
_cod_depositor_comments 'Adding full bibliography for 7224194--7224197.cif.'
_cod_original_cell_volume 10394.8(4)
_cod_original_formula_sum 'C79 H111 Ag4.50 F13.50 O20.50 S6'
_cod_database_code 7224196
_shelxl_version_number 2014/6
_shelx_space_group_comment
;
The symmetry employed for this shelxl refinement is uniquely defined
by the following loop, which should always be used as a source of
symmetry information in preference to the above space-group names.
They are only intended as comments.
;
_reflns_odcompleteness_completeness 99.73
_reflns_odcompleteness_iscentric 1
_reflns_odcompleteness_theta 66.97
_olex2_refinement_description
;
1. Fixed Uiso
 At 1.2 times of:
  All C(H) groups, All C(H,H) groups, All C(H,H,H,H) groups
 At 1.5 times of:
  All C(H,H,H) groups, All O(H) groups
2. Restrained distances
 F9-F8
 2.27 with sigma of 0.02
 F8-F7
 2.27 with sigma of 0.02
 O100-C101
 1.43 with sigma of 0.02
 C101-C102
 1.54 with sigma of 0.02
 O100-C101
 1.43 with sigma of 0.02
 C102-C101
 1.54 with sigma of 0.02
 C52-C51 = C50-C51
 1.54 with sigma of 0.02
 C53-C52
 1.54 with sigma of 0.02
 C62B-C63B
 1.54 with sigma of 0.02
 F7B-F8B
 2.27 with sigma of 0.02
 F9B-F7B
 2.27 with sigma of 0.02
 C77-O17
 1.2 with sigma of 0.02
 O18-C77
 1.2 with sigma of 0.02
 C78-C77
 1.54 with sigma of 0.02
 C78-O17
 2.3 with sigma of 0.02
 F15-C78 = F13-C78 = F14-C78
 1.39 with sigma of 0.02
 F15-F14
 2.27 with sigma of 0.02
 F14-F13
 2.27 with sigma of 0.02
 F13-F15
 2.27 with sigma of 0.02
 O103-C104
 1.43 with sigma of 0.02
 C105-C104
 1.54 with sigma of 0.02
 C53B-C52B
 1.54 with sigma of 0.02
 C68-C67 = C67-C66 = C65-C66 = C65-C64
 1.54 with sigma of 0.02
 C57-C58 = C55-C56 = C56-C57 = C55-C54
 1.54 with sigma of 0.02
 F8-C74 = F7-C74 = F9-C74
 1.39 with sigma of 0.02
 S1-C35 = S1-C34 = S1B-C34 = S1B-C35B
 1.83 with sigma of 0.02
 C61-C62B
 1.54 with sigma of 0.02
 C62-C61 = C63-C62
 1.54 with sigma of 0.02
 C71-C72
 1.54 with sigma of 0.02
 F6-C72 = F4-C72 = F5-C72
 1.39 with sigma of 0.02
 F12-C76
 1.39 with sigma of 0.02
 F8B-C74 = F7B-C74 = F9B-C74
 1.39 with sigma of 0.02
 S5B-C45 = S5-C45 = S5-C44 = S5B-C44B
 1.83 with sigma of 0.02
 C50B-C49 = C51B-C50B = C52B-C51B
 1.54 with sigma of 0.02
 C36-C35 \\sim C36-C35B
 with sigma of 0.02
 C44B-C43B \\sim C44-C43
 with sigma of 0.02
 S4-C43 \\sim S4B-C43B
 with sigma of 0.02
3. Rigid bond restraints
 C102, C101, O100
 with sigma for 1-2 distances of 0.01 and sigma for 1-3 distances of 0.01
 C105, C104, O103
 with sigma for 1-2 distances of 0.01 and sigma for 1-3 distances of 0.01
 C65, C66, C67, C68
 with sigma for 1-2 distances of 0.01 and sigma for 1-3 distances of 0.01
 S1, S1B, C35, C35B
 with sigma for 1-2 distances of 0.01 and sigma for 1-3 distances of 0.01
 C61, C62B, C63, C63B, C62
 with sigma for 1-2 distances of 0.01 and sigma for 1-3 distances of 0.01
 S4B, S4
 with sigma for 1-2 distances of 0.01 and sigma for 1-3 distances of 0.01
 C44B, C43B, C44, C43
 with sigma for 1-2 distances of 0.01 and sigma for 1-3 distances of 0.01
 C74, F8, F7B, F7, F9B, F9, F8B
 with sigma for 1-2 distances of 0.01 and sigma for 1-3 distances of 0.01
 S5, S5B
 with sigma for 1-2 distances of 0.01 and sigma for 1-3 distances of 0.01
 O14, C73, O13
 with sigma for 1-2 distances of 0.01 and sigma for 1-3 distances of 0.01
 F4, F6, C72, F5
 with sigma for 1-2 distances of 0.01 and sigma for 1-3 distances of 0.01
 C52B, C51B, C50B, C50, C51, C52, C53B, C53
 with sigma for 1-2 distances of 0.01 and sigma for 1-3 distances of 0.01
4. Uiso/Uaniso restraints and constraints
C102 \\sim C101 \\sim O100: within 1.7A with sigma of 0.04 and sigma for
terminal atoms of 0.08
C105 \\sim C104 \\sim O103: within 1.7A with sigma of 0.04 and sigma for
terminal atoms of 0.08
C65 \\sim C66 \\sim C67 \\sim C68: within 1.7A with sigma of 0.04 and sigma for
terminal atoms of 0.08
S1 \\sim S1B \\sim C35 \\sim C35B: within 1.7A with sigma of 0.04 and sigma for
terminal atoms of 0.08
C61 \\sim C62B \\sim C62 \\sim C63B \\sim C63: within 1.7A with sigma of 0.04
and sigma for terminal atoms of 0.08
S4B \\sim S4: within 1.7A with sigma of 0.04 and sigma for terminal atoms of
0.08
C44 \\sim C44B \\sim C43B \\sim C43: within 1.7A with sigma of 0.04 and sigma
for terminal atoms of 0.08
C74 \\sim F8 \\sim F7B \\sim F7 \\sim F9B \\sim F9 \\sim F8B: within 1.7A with
sigma of 0.04 and sigma for terminal atoms of 0.08
S5 \\sim S5B: within 1.7A with sigma of 0.04 and sigma for terminal atoms of
0.08
O14 \\sim C73 \\sim O13: within 1.7A with sigma of 0.04 and sigma for terminal
atoms of 0.08
F6 \\sim F4 \\sim C72 \\sim F5: within 1.7A with sigma of 0.04 and sigma for
terminal atoms of 0.08
C52 \\sim C52B \\sim C51 \\sim C50 \\sim C50B \\sim C51B \\sim C53B \\sim C53:
within 1.7A with sigma of 0.04 and sigma for terminal atoms of 0.08
Uanis(O106) \\sim Ueq, Uanis(O110) \\sim Ueq: with sigma of 0.1 and sigma for
terminal atoms of 0.2
Uanis(F7) = Uanis(F8) = Uanis(F9)
Uanis(F13) = Uanis(F14) = Uanis(F15)
Uanis(O17) = Uanis(O18)
Uanis(C78) = Uanis(C77)
Uanis(C44) = Uanis(C44B)
Uanis(C50B) = Uanis(C50)
5. Others
 Fixed Sof: Ag5(0.5) S1(0.53) S4(0.5) S5(0.5) F7(0.51) F8(0.51) F9(0.51)
 F13(0.5) F14(0.5) F15(0.5) O17(0.5) O18(0.5) H34A(0.53) H34B(0.53) H34C(0.47)
 H34D(0.47) C35(0.53) H35A(0.53) H35B(0.53) H36A(0.53) H36B(0.53) H36C(0.47)
 H36D(0.47) H42C(0.5) H42D(0.5) H42A(0.5) H42B(0.5) C43(0.5) H43A(0.5)
 H43B(0.5) C44(0.5) H44A(0.5) H44B(0.5) H45C(0.5) H45D(0.5) H45A(0.5) H45B(0.5)
 H49A(0.65) H49B(0.65) H49C(0.35) H49D(0.35) C50(0.65) H50A(0.65) H50B(0.65)
 C51(0.65) H51A(0.65) H51B(0.65) C52(0.65) H52A(0.65) H52B(0.65) C53(0.65)
 H53A(0.65) H53B(0.65) H53C(0.65) H61C(0.47) H61D(0.47) H61A(0.53) H61B(0.53)
 C62(0.53) H62A(0.53) H62B(0.53) C63(0.53) H63A(0.53) H63B(0.53) H63C(0.53)
 C77(0.5) C78(0.5) S1B(0.47) S4B(0.5) S5B(0.5) F7B(0.49) F8B(0.49) F9B(0.49)
 C35B(0.47) H35C(0.47) H35D(0.47) C43B(0.5) H43C(0.5) H43D(0.5) C44B(0.5)
 H44C(0.5) H44D(0.5) C50B(0.35) H50C(0.35) H50D(0.35) C51B(0.35) H51C(0.35)
 H51D(0.35) C52B(0.35) H52C(0.35) H52D(0.35) C53B(0.35) H53D(0.35) H53E(0.35)
 H53F(0.35) C62B(0.47) H62C(0.47) H62D(0.47) C63B(0.47) H63D(0.47) H63E(0.47)
 H63F(0.47) O100(0.5) C101(0.5) H10F(0.5) H10G(0.5) C102(0.5) H10H(0.5)
 H10I(0.5) H10J(0.5) O103(0.5) H13(0.5) C104(0.5) H10A(0.5) H10B(0.5) C105(0.5)
 H10C(0.5) H10D(0.5) H10E(0.5) O106(0.5) O107(0.5) O108(0.5) O109(0.5) O110(0.5)
6.a Ternary CH refined with riding coordinates:
 C7(H7), C14(H14), C21(H21), C28(H28)
6.b Secondary CH2 refined with riding coordinates:
 C33(H33A,H33B), C34(H34A,H34B), C34(H34C,H34D), C35(H35A,H35B), C36(H36A,
 H36B), C36(H36C,H36D), C37(H37A,H37B), C38(H38A,H38B), C39(H39A,H39B),
 C40(H40A,H40B), C41(H41A,H41B), C42(H42C,H42D), C42(H42A,H42B), C43(H43A,H43B),
  C44(H44A,H44B), C45(H45C,H45D), C45(H45A,H45B), C46(H46A,H46B), C47(H47A,
 H47B), C48(H48A,H48B), C49(H49A,H49B), C49(H49C,H49D), C50(H50A,H50B),
 C51(H51A,H51B), C52(H52A,H52B), C54(H54A,H54B), C55(H55A,H55B), C56(H56A,H56B),
  C57(H57A,H57B), C59(H59A,H59B), C60(H60A,H60B), C61(H61C,H61D), C61(H61A,
 H61B), C62(H62A,H62B), C64(H64A,H64B), C65(H65A,H65B), C66(H66A,H66B),
 C67(H67A,H67B), C35B(H35C,H35D), C43B(H43C,H43D), C44B(H44C,H44D), C50B(H50C,
 H50D), C51B(H51C,H51D), C52B(H52C,H52D), C62B(H62C,H62D), C101(H10F,H10G),
 C104(H10A,H10B)
6.c Me refined with riding coordinates:
 C53(H53A,H53B,H53C), C53B(H53D,H53E,H53F)
6.d Aromatic/amide H refined with riding coordinates:
 C2(H2), C5(H5), C9(H9), C12(H12), C16(H16), C19(H19), C23(H23), C26(H26)
6.e Tetrahedral OH refined with riding coordinates:
 O103(H13)
6.f Idealised Me refined as rotating group:
 C29(H29A,H29B,H29C), C30(H30A,H30B,H30C), C31(H31A,H31B,H31C), C32(H32A,H32B,
 H32C), C58(H58A,H58B,H58C), C63(H63A,H63B,H63C), C68(H68A,H68B,H68C),
 C63B(H63D,H63E,H63F), C102(H10H,H10I,H10J), C105(H10C,H10D,H10E)
;
_olex2_submission_special_instructions 'No special instructions were received'

loop_
_space_group_symop_operation_xyz
'x, y, z'
'-x+1/2, y+1/2, -z+1/2'
'-x, -y, -z'
'x-1/2, -y-1/2, z-1/2'

loop_
_atom_site_label
_atom_site_type_symbol
_atom_site_fract_x
_atom_site_fract_y
_atom_site_fract_z
_atom_site_U_iso_or_equiv
_atom_site_adp_type
_atom_site_occupancy
_atom_site_site_symmetry_order
_atom_site_calc_flag
_atom_site_refinement_flags_posn
_atom_site_refinement_flags_adp
_atom_site_refinement_flags_occupancy
_atom_site_disorder_assembly
_atom_site_disorder_group
Ag1 Ag 0.47032(4) 0.92944(2) 0.22357(3) 0.05639(19) Uani 1 1 d . . . . .
Ag2 Ag 0.66029(5) 0.93304(2) 0.26772(4) 0.0684(2) Uani 1 1 d . . . . .
Ag3 Ag 0.52338(5) 0.44151(2) 0.23064(4) 0.0702(2) Uani 1 1 d . . . . .
Ag4 Ag 0.34729(4) 0.44761(2) 0.28177(4) 0.0688(2) Uani 1 1 d . . . . .
Ag5 Ag 0.41573(11) 0.59842(5) 0.29908(8) 0.0763(4) Uani 0.5 1 d . . P A 1
S1 S 0.4350(3) 0.85224(13) 0.22503(19) 0.0546(9) Uani 0.53 1 d D U P B 1
S2 S 0.64626(14) 0.86644(7) 0.20280(10) 0.0580(5) Uani 1 1 d . . . . .
S3 S 0.82373(13) 0.90760(6) 0.29700(10) 0.0544(5) Uani 1 1 d . . . . .
S4 S 0.5481(2) 0.51623(12) 0.2581(2) 0.0481(8) Uani 0.5 1 d . U P A 1
S5 S 0.3455(3) 0.53146(16) 0.2504(2) 0.0639(11) Uani 0.5 1 d D U P A 1
S6 S 0.18499(12) 0.46790(6) 0.30966(9) 0.0496(4) Uani 1 1 d . . . . .
F1 F 0.6394(9) 0.9682(5) 0.0445(5) 0.176(6) Uani 1 1 d . . . . .
F2 F 0.5422(5) 1.0178(3) 0.0593(4) 0.112(3) Uani 1 1 d . . . . .
F3 F 0.6780(6) 1.0277(5) 0.0862(7) 0.201(7) Uani 1 1 d . . . . .
F4 F 0.4861(11) 1.0526(3) 0.3673(7) 0.188(5) Uani 1 1 d D U . . .
F5 F 0.5839(12) 1.0273(8) 0.4257(9) 0.311(11) Uani 1 1 d D U . . .
F6 F 0.4488(16) 1.0040(4) 0.4255(8) 0.246(8) Uani 1 1 d D U . . .
F7 F 0.3999(12) 0.3496(9) 0.0757(10) 0.171(6) Uani 0.51 1 d D U P C 1
F8 F 0.2637(14) 0.3474(9) 0.1107(10) 0.171(6) Uani 0.51 1 d D U P C 1
F9 F 0.3028(15) 0.4041(8) 0.0570(10) 0.171(6) Uani 0.51 1 d D U P C 1
F10 F 0.5582(7) 0.3210(3) 0.3666(5) 0.148(5) Uani 1 1 d . . . . .
F11 F 0.4288(8) 0.3223(3) 0.3955(5) 0.142(4) Uani 1 1 d . . . . .
F12 F 0.5193(7) 0.3595(3) 0.4405(4) 0.131(3) Uani 1 1 d D . . . .
F13 F 0.4167(16) 0.7277(9) 0.1688(13) 0.242(10) Uani 0.5 1 d D . P A 1
F14 F 0.5556(19) 0.7047(9) 0.1686(13) 0.242(10) Uani 0.5 1 d D . P A 1
F15 F 0.511(2) 0.7337(8) 0.2529(11) 0.242(10) Uani 0.5 1 d D . P A 1
O1 O 0.3456(4) 0.79045(18) 0.3293(3) 0.0635(16) Uani 1 1 d . . . . .
O2 O 0.2464(4) 0.6443(2) 0.2884(3) 0.0700(18) Uani 1 1 d . . . . .
O3 O 0.7322(4) 0.84531(16) 0.3886(3) 0.0490(12) Uani 1 1 d . . . . .
O4 O 0.4340(5) 0.85978(19) 0.4564(4) 0.0712(19) Uani 1 1 d . . . . .
O5 O 0.6660(4) 0.58521(17) 0.3095(2) 0.0509(12) Uani 1 1 d . . . . .
O6 O 0.7390(5) 0.73315(19) 0.2654(3) 0.0629(16) Uani 1 1 d . . . . .
O7 O 0.2994(3) 0.52997(16) 0.3992(3) 0.0505(13) Uani 1 1 d . . . . .
O8 O 0.6219(3) 0.51383(14) 0.4331(3) 0.0461(12) Uani 1 1 d . . . . .
O9 O 0.5266(5) 0.9720(3) 0.1547(4) 0.099(3) Uani 1 1 d . . . . .
O10 O 0.6722(5) 0.9736(3) 0.1769(5) 0.113(4) Uani 1 1 d . . . . .
O11 O 0.4745(6) 0.9768(4) 0.3074(4) 0.107(3) Uani 1 1 d . . . . .
O12 O 0.6173(7) 0.9729(3) 0.3428(5) 0.118(4) Uani 1 1 d . . . . .
O13 O 0.4481(5) 0.4091(4) 0.1518(5) 0.122(4) Uani 1 1 d . U . . .
O14 O 0.3263(7) 0.4031(6) 0.1940(5) 0.168(6) Uani 1 1 d . U . . .
O15 O 0.5300(5) 0.3910(3) 0.3067(4) 0.080(2) Uani 1 1 d . . . . .
O16 O 0.4072(5) 0.4032(3) 0.3517(4) 0.088(3) Uani 1 1 d . . . . .
O17 O 0.480(3) 0.6586(13) 0.2761(19) 0.244(19) Uani 0.5 1 d D . P A 1
O18 O 0.398(3) 0.6505(12) 0.1925(16) 0.244(19) Uani 0.5 1 d D . P A 1
C1 C 0.3188(5) 0.6631(2) 0.3816(4) 0.0521(19) Uani 1 1 d . . . . .
C2 C 0.3585(5) 0.6944(2) 0.4195(4) 0.0512(19) Uani 1 1 d . . . . .
H2 H 0.3812 0.6861 0.4577 0.061 Uiso 1 1 calc R . . . .
C3 C 0.3662(5) 0.7377(2) 0.4035(4) 0.0495(19) Uani 1 1 d . . . . .
C4 C 0.3324(5) 0.7487(3) 0.3453(5) 0.058(2) Uani 1 1 d . . . . .
C5 C 0.2926(5) 0.7180(3) 0.3062(4) 0.058(2) Uani 1 1 d . . . . .
H5 H 0.2707 0.7257 0.2676 0.069 Uiso 1 1 calc R . . . .
C6 C 0.2857(5) 0.6755(3) 0.3254(4) 0.057(2) Uani 1 1 d . . . . .
C7 C 0.4008(5) 0.7726(3) 0.4469(4) 0.055(2) Uani 1 1 d . . . . .
H7 H 0.3565 0.7959 0.4433 0.066 Uiso 1 1 calc R . . . .
C8 C 0.4896(5) 0.7921(2) 0.4324(4) 0.0464(17) Uani 1 1 d . . . . .
C9 C 0.5605(5) 0.7672(2) 0.4139(3) 0.0421(15) Uani 1 1 d . . . . .
H9 H 0.5516 0.7378 0.4094 0.050 Uiso 1 1 calc R . . . .
C10 C 0.6430(5) 0.7840(2) 0.4021(3) 0.0417(15) Uani 1 1 d . . . . .
C11 C 0.6538(5) 0.8287(2) 0.4072(3) 0.0430(15) Uani 1 1 d . . . . .
C12 C 0.5846(5) 0.8552(3) 0.4248(4) 0.0520(18) Uani 1 1 d . . . . .
H12 H 0.5922 0.8848 0.4278 0.062 Uiso 1 1 calc R . . . .
C13 C 0.5047(6) 0.8359(3) 0.4376(4) 0.056(2) Uani 1 1 d . . . . .
C14 C 0.7221(5) 0.7582(2) 0.3830(4) 0.0441(16) Uani 1 1 d . . . . .
H14 H 0.7452 0.7735 0.3492 0.053 Uiso 1 1 calc R . . . .
C15 C 0.7000(5) 0.7129(2) 0.3617(3) 0.0433(16) Uani 1 1 d . . . . .
C16 C 0.6762(4) 0.6806(2) 0.4003(3) 0.0381(14) Uani 1 1 d . . . . .
H16 H 0.6666 0.6881 0.4395 0.046 Uiso 1 1 calc R . . . .
C17 C 0.6661(4) 0.6379(2) 0.3841(3) 0.0374(14) Uani 1 1 d . . . . .
C18 C 0.6789(4) 0.6274(2) 0.3248(3) 0.0404(14) Uani 1 1 d . . . . .
C19 C 0.7029(5) 0.6590(3) 0.2839(4) 0.0503(18) Uani 1 1 d . . . . .
H19 H 0.7113 0.6517 0.2445 0.060 Uiso 1 1 calc R . . . .
C20 C 0.7137(5) 0.7006(2) 0.3029(4) 0.0470(17) Uani 1 1 d . . . . .
C21 C 0.6511(4) 0.6017(2) 0.4285(3) 0.0385(14) Uani 1 1 d . . . . .
H21 H 0.6928 0.5787 0.4198 0.046 Uiso 1 1 calc R . . . .
C22 C 0.5574(4) 0.5822(2) 0.4206(3) 0.0368(13) Uani 1 1 d . . . . .
C23 C 0.4798(4) 0.6074(2) 0.4125(3) 0.0386(14) Uani 1 1 d . . . . .
H23 H 0.4863 0.6370 0.4102 0.046 Uiso 1 1 calc R . . A .
C24 C 0.3932(4) 0.5902(2) 0.4075(3) 0.0394(14) Uani 1 1 d . . . . .
C25 C 0.3848(5) 0.5457(2) 0.4094(3) 0.0410(15) Uani 1 1 d . . . . .
C26 C 0.4598(5) 0.5191(2) 0.4195(3) 0.0422(15) Uani 1 1 d . . . . .
H26 H 0.4530 0.4896 0.4231 0.051 Uiso 1 1 calc R . . . .
C27 C 0.5459(4) 0.5378(2) 0.4241(3) 0.0379(14) Uani 1 1 d . . . . .
C28 C 0.3068(5) 0.6172(3) 0.4022(4) 0.054(2) Uani 1 1 d . . . . .
H28 H 0.2655 0.6033 0.3719 0.065 Uiso 1 1 calc R . . . .
C29 C 0.1828(10) 0.6583(5) 0.2431(7) 0.103(4) Uani 1 1 d . . . . .
H29A H 0.2123 0.6649 0.2077 0.155 Uiso 1 1 calc GR . . . .
H29B H 0.1535 0.6836 0.2563 0.155 Uiso 1 1 calc GR . . . .
H29C H 0.1392 0.6362 0.2343 0.155 Uiso 1 1 calc GR . . . .
C30 C 0.4440(8) 0.9052(3) 0.4565(7) 0.089(4) Uani 1 1 d . . . . .
H30A H 0.4469 0.9152 0.4162 0.134 Uiso 1 1 calc GR . . . .
H30B H 0.4982 0.9129 0.4800 0.134 Uiso 1 1 calc GR . . . .
H30C H 0.3937 0.9182 0.4735 0.134 Uiso 1 1 calc GR . . . .
C31 C 0.7783(11) 0.7198(4) 0.2117(6) 0.107(5) Uani 1 1 d . . . . .
H31A H 0.7353 0.7035 0.1869 0.161 Uiso 1 1 calc GR . . . .
H31B H 0.8302 0.7024 0.2223 0.161 Uiso 1 1 calc GR . . . .
H31C H 0.7957 0.7447 0.1901 0.161 Uiso 1 1 calc GR . . . .
C32 C 0.6138(5) 0.4682(2) 0.4236(4) 0.0510(18) Uani 1 1 d . . . . .
H32A H 0.5876 0.4628 0.3837 0.077 Uiso 1 1 calc GR . . . .
H32B H 0.5763 0.4562 0.4522 0.077 Uiso 1 1 calc GR . . . .
H32C H 0.6721 0.4553 0.4287 0.077 Uiso 1 1 calc GR . . . .
C33 C 0.3061(6) 0.8041(4) 0.2718(6) 0.083(4) Uani 1 1 d . . . . .
H33A H 0.2413 0.8024 0.2706 0.100 Uiso 1 1 calc R . . . .
H33B H 0.3262 0.7858 0.2405 0.100 Uiso 1 1 calc R . . . .
C34 C 0.3352(5) 0.8501(3) 0.2624(5) 0.075(3) Uani 1 1 d D . . . .
H34A H 0.3450 0.8643 0.3010 0.090 Uiso 0.53 1 calc R . P B 1
H34B H 0.2879 0.8653 0.2389 0.090 Uiso 0.53 1 calc R . P B 1
H34C H 0.3036 0.8686 0.2885 0.090 Uiso 0.47 1 calc R . P B 2
H34D H 0.3170 0.8583 0.2214 0.090 Uiso 0.47 1 calc R . P B 2
C35 C 0.5155(9) 0.8150(5) 0.2404(10) 0.063(4) Uani 0.53 1 d D U P B 1
H35A H 0.5021 0.8022 0.2782 0.075 Uiso 0.53 1 calc R . P B 1
H35B H 0.5039 0.7928 0.2103 0.075 Uiso 0.53 1 calc R . P B 1
C36 C 0.6080(6) 0.8208(3) 0.2451(5) 0.060(2) Uani 1 1 d . . . . .
H36A H 0.6359 0.7949 0.2312 0.072 Uiso 0.53 1 calc R . P B 1
H36B H 0.6283 0.8246 0.2870 0.072 Uiso 0.53 1 calc R . P B 1
H36C H 0.5943 0.7975 0.2171 0.072 Uiso 0.47 1 calc R . P B 2
H36D H 0.6574 0.8115 0.2728 0.072 Uiso 0.47 1 calc R . P B 2
C37 C 0.7661(6) 0.8541(3) 0.2039(4) 0.060(2) Uani 1 1 d . . . . .
H37A H 0.7724 0.8260 0.1860 0.072 Uiso 1 1 calc R . . . .
H37B H 0.7935 0.8748 0.1787 0.072 Uiso 1 1 calc R . . . .
C38 C 0.8176(6) 0.8541(3) 0.2643(4) 0.0543(19) Uani 1 1 d . . . . .
H38A H 0.8778 0.8436 0.2603 0.065 Uiso 1 1 calc R . . . .
H38B H 0.7888 0.8349 0.2908 0.065 Uiso 1 1 calc R . . . .
C39 C 0.8423(6) 0.8983(3) 0.3768(4) 0.062(2) Uani 1 1 d . . . . .
H39A H 0.8854 0.8752 0.3837 0.075 Uiso 1 1 calc R . . . .
H39B H 0.8684 0.9239 0.3957 0.075 Uiso 1 1 calc R . . . .
C40 C 0.7592(7) 0.8870(3) 0.4060(4) 0.060(2) Uani 1 1 d . . . . .
H40A H 0.7707 0.8884 0.4492 0.072 Uiso 1 1 calc R . . . .
H40B H 0.7119 0.9073 0.3939 0.072 Uiso 1 1 calc R . . . .
C41 C 0.6904(6) 0.5710(3) 0.2522(5) 0.066(3) Uani 1 1 d . . . . .
H41A H 0.7546 0.5734 0.2497 0.079 Uiso 1 1 calc R . . . .
H41B H 0.6600 0.5879 0.2203 0.079 Uiso 1 1 calc R . . . .
C42 C 0.6617(5) 0.5250(3) 0.2475(5) 0.060(2) Uani 1 1 d . . . . .
H42C H 0.6674 0.5119 0.2869 0.072 Uiso 0.5 1 calc R . P A 2
H42D H 0.7002 0.5095 0.2221 0.072 Uiso 0.5 1 calc R . P A 2
H42A H 0.6980 0.5084 0.2771 0.072 Uiso 0.5 1 calc R . P A 1
H42B H 0.6735 0.5143 0.2082 0.072 Uiso 0.5 1 calc R . P A 1
C43 C 0.4924(10) 0.5413(7) 0.1900(9) 0.069(5) Uani 0.5 1 d . U P A 1
H43A H 0.4951 0.5723 0.1942 0.082 Uiso 0.5 1 calc R . P A 1
H43B H 0.5245 0.5335 0.1556 0.082 Uiso 0.5 1 calc R . P A 1
C44 C 0.3947(10) 0.5275(6) 0.1784(7) 0.059(3) Uani 0.5 1 d D U P A 1
H44A H 0.3909 0.4983 0.1635 0.071 Uiso 0.5 1 calc R . P A 1
H44B H 0.3633 0.5463 0.1491 0.071 Uiso 0.5 1 calc R . P A 1
C45 C 0.2195(6) 0.5257(4) 0.2208(6) 0.090(4) Uani 1 1 d D . . . .
H45C H 0.2193 0.5561 0.2115 0.108 Uiso 0.5 1 calc R . P A 2
H45D H 0.1792 0.5122 0.1902 0.108 Uiso 0.5 1 calc R . P A 2
H45A H 0.1983 0.5509 0.1984 0.108 Uiso 0.5 1 calc R . P A 1
H45B H 0.2096 0.5004 0.1959 0.108 Uiso 0.5 1 calc R . P A 1
C46 C 0.1755(6) 0.5216(3) 0.2781(4) 0.059(2) Uani 1 1 d . . . . .
H46A H 0.1125 0.5289 0.2708 0.070 Uiso 1 1 calc R . . . .
H46B H 0.2026 0.5419 0.3071 0.070 Uiso 1 1 calc R . . . .
C47 C 0.1857(5) 0.4774(2) 0.3902(4) 0.0487(17) Uani 1 1 d . . . . .
H47A H 0.1458 0.5011 0.3972 0.058 Uiso 1 1 calc R . . . .
H47B H 0.1632 0.4520 0.4092 0.058 Uiso 1 1 calc R . . . .
C48 C 0.2780(5) 0.4875(2) 0.4181(4) 0.0479(17) Uani 1 1 d . . . . .
H48A H 0.2790 0.4863 0.4615 0.058 Uiso 1 1 calc R . . . .
H48B H 0.3211 0.4671 0.4051 0.058 Uiso 1 1 calc R . . . .
C49 C 0.4073(8) 0.7583(3) 0.5127(5) 0.073(3) Uani 1 1 d D . . . .
H49A H 0.3492 0.7472 0.5212 0.087 Uiso 0.65 1 calc R . P D 1
H49B H 0.4495 0.7346 0.5169 0.087 Uiso 0.65 1 calc R . P D 1
H49C H 0.4402 0.7798 0.5369 0.087 Uiso 0.35 1 calc R . P E 2
H49D H 0.4409 0.7317 0.5165 0.087 Uiso 0.35 1 calc R . P E 2
C50 C 0.4346(15) 0.7903(7) 0.5589(10) 0.105(6) Uani 0.65 1 d D U P F 1
H50A H 0.4835 0.8075 0.5460 0.126 Uiso 0.65 1 calc R . P F 1
H50B H 0.4554 0.7759 0.5959 0.126 Uiso 0.65 1 calc R . P F 1
C51 C 0.3559(16) 0.8192(6) 0.5698(11) 0.130(7) Uani 0.65 1 d D U P F 1
H51A H 0.3080 0.8024 0.5849 0.155 Uiso 0.65 1 calc R . P F 1
H51B H 0.3331 0.8327 0.5326 0.155 Uiso 0.65 1 calc R . P F 1
C52 C 0.389(2) 0.8540(8) 0.6166(13) 0.180(12) Uani 0.65 1 d D U P F 1
H52A H 0.4095 0.8403 0.6541 0.216 Uiso 0.65 1 calc R . P F 1
H52B H 0.4392 0.8695 0.6021 0.216 Uiso 0.65 1 calc R . P F 1
C53 C 0.313(3) 0.8856(10) 0.6271(19) 0.212(17) Uani 0.65 1 d D U P F 1
H53A H 0.3343 0.9068 0.6559 0.319 Uiso 0.65 1 calc R . P F 1
H53B H 0.2933 0.8995 0.5900 0.319 Uiso 0.65 1 calc R . P F 1
H53C H 0.2637 0.8703 0.6419 0.319 Uiso 0.65 1 calc R . P F 1
C54 C 0.7986(5) 0.7569(3) 0.4336(4) 0.0530(18) Uani 1 1 d D . . . .
H54A H 0.8090 0.7858 0.4487 0.064 Uiso 1 1 calc R . . . .
H54B H 0.7793 0.7396 0.4662 0.064 Uiso 1 1 calc R . . . .
C55 C 0.8874(6) 0.7388(3) 0.4148(5) 0.075(3) Uani 1 1 d D . . . .
H55A H 0.8780 0.7092 0.4021 0.090 Uiso 1 1 calc R . . . .
H55B H 0.9308 0.7387 0.4495 0.090 Uiso 1 1 calc R . . . .
C56 C 0.9270(6) 0.7640(4) 0.3637(6) 0.085(3) Uani 1 1 d D . . . .
H56A H 0.8826 0.7646 0.3296 0.102 Uiso 1 1 calc R . . . .
H56B H 0.9368 0.7934 0.3770 0.102 Uiso 1 1 calc R . . . .
C57 C 1.0140(9) 0.7470(5) 0.3427(10) 0.163(10) Uani 1 1 d D . . . .
H57A H 1.0068 0.7169 0.3326 0.196 Uiso 1 1 calc R . . . .
H57B H 1.0609 0.7494 0.3751 0.196 Uiso 1 1 calc R . . . .
C58 C 1.0430(10) 0.7716(5) 0.2873(9) 0.148(8) Uani 1 1 d D . . . .
H58A H 0.9937 0.7729 0.2571 0.222 Uiso 1 1 calc GR . . . .
H58B H 1.0924 0.7570 0.2716 0.222 Uiso 1 1 calc GR . . . .
H58C H 1.0609 0.8002 0.2989 0.222 Uiso 1 1 calc GR . . . .
C59 C 0.6744(5) 0.6143(2) 0.4929(3) 0.0436(15) Uani 1 1 d . . . . .
H59A H 0.6549 0.5917 0.5187 0.052 Uiso 1 1 calc R . . . .
H59B H 0.6418 0.6402 0.5014 0.052 Uiso 1 1 calc R . . . .
C60 C 0.7750(6) 0.6222(3) 0.5080(4) 0.060(2) Uani 1 1 d . . . . .
H60A H 0.8068 0.5954 0.5037 0.072 Uiso 1 1 calc R . . . .
H60B H 0.7958 0.6424 0.4792 0.072 Uiso 1 1 calc R . . . .
C61 C 0.7987(10) 0.6396(6) 0.5706(7) 0.113(5) Uani 1 1 d D U . . .
H61C H 0.7647 0.6241 0.5989 0.136 Uiso 0.47 1 calc R . P G 2
H61D H 0.7820 0.6696 0.5720 0.136 Uiso 0.47 1 calc R . P G 2
H61A H 0.7993 0.6169 0.6004 0.136 Uiso 0.53 1 calc R . P H 1
H61B H 0.7570 0.6618 0.5807 0.136 Uiso 0.53 1 calc R . P H 1
C62 C 0.8981(15) 0.6589(10) 0.5654(15) 0.131(8) Uani 0.53 1 d D U P I 1
H62A H 0.8992 0.6748 0.5282 0.157 Uiso 0.53 1 calc R . P I 1
H62B H 0.9127 0.6787 0.5983 0.157 Uiso 0.53 1 calc R . P I 1
C63 C 0.9700(17) 0.6222(10) 0.5671(15) 0.132(10) Uani 0.53 1 d D U P I 1
H63A H 0.9796 0.6111 0.6072 0.198 Uiso 0.53 1 calc GR . P I 1
H63B H 1.0254 0.6334 0.5548 0.198 Uiso 0.53 1 calc GR . P I 1
H63C H 0.9492 0.5995 0.5404 0.198 Uiso 0.53 1 calc GR . P I 1
C64 C 0.2620(6) 0.6157(3) 0.4619(5) 0.075(3) Uani 1 1 d D . . . .
H64A H 0.2972 0.6323 0.4920 0.090 Uiso 1 1 calc R . . . .
H64B H 0.2603 0.5862 0.4759 0.090 Uiso 1 1 calc R . . . .
C65 C 0.1656(7) 0.6338(4) 0.4542(7) 0.103(4) Uani 1 1 d D U . . .
H65A H 0.1691 0.6640 0.4441 0.123 Uiso 1 1 calc R . . . .
H65B H 0.1400 0.6319 0.4925 0.123 Uiso 1 1 calc R . . . .
C66 C 0.0997(8) 0.6117(5) 0.4060(8) 0.130(5) Uani 1 1 d D U . . .
H66A H 0.1249 0.6155 0.3678 0.156 Uiso 1 1 calc R . . . .
H66B H 0.1019 0.5812 0.4147 0.156 Uiso 1 1 calc R . . . .
C67 C 0.0002(9) 0.6237(6) 0.3960(11) 0.172(8) Uani 1 1 d D U . . .
H67A H -0.0031 0.6548 0.3937 0.207 Uiso 1 1 calc R . . . .
H67B H -0.0279 0.6153 0.4317 0.207 Uiso 1 1 calc R . . . .
C68 C -0.0584(12) 0.6057(9) 0.3413(12) 0.221(12) Uani 1 1 d D U . . .
H68A H -0.0788 0.5774 0.3505 0.332 Uiso 1 1 calc GR . . . .
H68B H -0.0236 0.6044 0.3072 0.332 Uiso 1 1 calc GR . . . .
H68C H -0.1091 0.6242 0.3325 0.332 Uiso 1 1 calc GR . . . .
C69 C 0.6047(6) 0.9790(3) 0.1453(5) 0.072(3) Uani 1 1 d . . . . .
C70 C 0.6155(8) 0.9979(5) 0.0836(7) 0.104(5) Uani 1 1 d . . . . .
C71 C 0.5381(11) 0.9844(4) 0.3415(6) 0.095(4) Uani 1 1 d D . . . .
C72 C 0.5152(12) 1.0150(5) 0.3912(8) 0.155(6) Uani 1 1 d D U . . .
C73 C 0.3729(8) 0.3979(6) 0.1559(6) 0.103(4) Uani 1 1 d . U . . .
C74 C 0.3323(10) 0.3738(6) 0.1020(7) 0.175(7) Uani 1 1 d D U . . .
C75 C 0.4762(7) 0.3841(3) 0.3425(4) 0.065(2) Uani 1 1 d . . . . .
C76 C 0.4997(9) 0.3459(4) 0.3846(5) 0.087(4) Uani 1 1 d D . . . .
C77 C 0.464(2) 0.6632(9) 0.2227(18) 0.19(2) Uani 0.5 1 d D . P A 1
C78 C 0.4851(14) 0.7099(7) 0.2039(12) 0.19(2) Uani 0.5 1 d D . P A 1
S1B S 0.4537(3) 0.85970(12) 0.2765(2) 0.0478(9) Uani 0.47 1 d D U P B 2
S4B S 0.5449(3) 0.52118(14) 0.2157(3) 0.0592(10) Uani 0.5 1 d . U P A 2
S5B S 0.3293(2) 0.50675(12) 0.20881(16) 0.0454(7) Uani 0.5 1 d D U P A 2
F7B F 0.332(2) 0.3301(7) 0.1151(12) 0.209(10) Uani 0.49 1 d D U P C 2
F8B F 0.2445(13) 0.3869(10) 0.0894(12) 0.218(11) Uani 0.49 1 d D U P C 2
F9B F 0.355(3) 0.3838(12) 0.0476(9) 0.274(15) Uani 0.49 1 d D U P C 2
C35B C 0.5345(11) 0.8271(6) 0.2773(9) 0.061(4) Uani 0.47 1 d D U P B 2
H35C H 0.5608 0.8289 0.3183 0.073 Uiso 0.47 1 calc R . P B 2
H35D H 0.5047 0.7994 0.2745 0.073 Uiso 0.47 1 calc R . P B 2
C43B C 0.4771(10) 0.5432(6) 0.2714(9) 0.066(5) Uani 0.5 1 d . U P A 2
H43C H 0.4719 0.5224 0.3032 0.080 Uiso 0.5 1 calc R . P A 2
H43D H 0.5058 0.5687 0.2889 0.080 Uiso 0.5 1 calc R . P A 2
C44B C 0.3844(10) 0.5547(5) 0.2432(9) 0.059(3) Uani 0.5 1 d D U P A 2
H44C H 0.3894 0.5766 0.2129 0.071 Uiso 0.5 1 calc R . P A 2
H44D H 0.3484 0.5661 0.2736 0.071 Uiso 0.5 1 calc R . P A 2
C50B C 0.3136(19) 0.7515(11) 0.5371(19) 0.105(6) Uani 0.35 1 d D U P F 2
H50C H 0.2795 0.7315 0.5110 0.126 Uiso 0.35 1 calc R . P F 2
H50D H 0.3222 0.7384 0.5765 0.126 Uiso 0.35 1 calc R . P F 2
C51B C 0.258(3) 0.7926(11) 0.542(2) 0.131(11) Uani 0.35 1 d D U P F 2
H51C H 0.2027 0.7843 0.5580 0.157 Uiso 0.35 1 calc R . P F 2
H51D H 0.2429 0.8025 0.5014 0.157 Uiso 0.35 1 calc R . P F 2
C52B C 0.294(4) 0.8324(13) 0.579(3) 0.146(12) Uani 0.35 1 d D U P F 2
H52C H 0.3395 0.8445 0.5552 0.175 Uiso 0.35 1 calc R . P F 2
H52D H 0.3256 0.8205 0.6142 0.175 Uiso 0.35 1 calc R . P F 2
C53B C 0.243(5) 0.8720(15) 0.601(3) 0.144(18) Uani 0.35 1 d D U P F 2
H53D H 0.2850 0.8910 0.6226 0.217 Uiso 0.35 1 calc R . P F 2
H53E H 0.2134 0.8869 0.5677 0.217 Uiso 0.35 1 calc R . P F 2
H53F H 0.1993 0.8626 0.6275 0.217 Uiso 0.35 1 calc R . P F 2
C62B C 0.9030(15) 0.6348(11) 0.5900(16) 0.111(8) Uani 0.47 1 d D U P I 2
H62C H 0.9133 0.6365 0.6333 0.133 Uiso 0.47 1 calc R . P I 2
H62D H 0.9241 0.6071 0.5773 0.133 Uiso 0.47 1 calc R . P I 2
C63B C 0.956(3) 0.6717(14) 0.5603(19) 0.160(15) Uani 0.47 1 d D U P I 2
H63D H 0.9486 0.6687 0.5175 0.241 Uiso 0.47 1 calc GR . P I 2
H63E H 1.0181 0.6699 0.5738 0.241 Uiso 0.47 1 calc GR . P I 2
H63F H 0.9325 0.6990 0.5715 0.241 Uiso 0.47 1 calc GR . P I 2
O100 O 0.7667(18) 0.8903(8) 0.6110(12) 0.142(8) Uani 0.5 1 d D U P J 2
C101 C 0.688(2) 0.8721(12) 0.5814(14) 0.147(12) Uani 0.5 1 d D U P J 2
H10F H 0.6731 0.8861 0.5432 0.177 Uiso 0.5 1 calc R . P J 2
H10G H 0.6376 0.8751 0.6058 0.177 Uiso 0.5 1 calc R . P J 2
C102 C 0.709(3) 0.8241(12) 0.5720(15) 0.145(13) Uani 0.5 1 d D U P J 2
H10H H 0.6825 0.8149 0.5337 0.218 Uiso 0.5 1 calc GR . P J 2
H10I H 0.6859 0.8074 0.6031 0.218 Uiso 0.5 1 calc GR . P J 2
H10J H 0.7732 0.8203 0.5733 0.218 Uiso 0.5 1 calc GR . P J 2
O103 O 0.286(2) 0.7013(11) 0.1357(14) 0.186(13) Uani 0.5 1 d D U P K 1
H13 H 0.3392 0.7074 0.1396 0.279 Uiso 0.5 1 calc R . P K 1
C104 C 0.237(3) 0.7350(13) 0.103(2) 0.193(18) Uani 0.5 1 d D U P K 1
H10A H 0.2729 0.7473 0.0736 0.231 Uiso 0.5 1 calc R . P K 1
H10B H 0.2223 0.7576 0.1308 0.231 Uiso 0.5 1 calc R . P K 1
C105 C 0.152(3) 0.7157(15) 0.0736(19) 0.164(16) Uani 0.5 1 d D U P K 1
H10C H 0.1510 0.7200 0.0311 0.247 Uiso 0.5 1 calc GR . P K 1
H10D H 0.1013 0.7292 0.0888 0.247 Uiso 0.5 1 calc GR . P K 1
H10E H 0.1514 0.6855 0.0820 0.247 Uiso 0.5 1 calc GR . P K 1
O106 O 0.479(3) 0.627(2) 0.0390(19) 0.32(3) Uani 0.5 1 d . U P L 1
O107 O 0.5211(14) 0.5645(8) 0.1247(9) 0.139(11) Uani 0.5 1 d . . P M 2
O108 O 0.7094(17) 0.4995(8) 0.1047(10) 0.124(7) Uani 0.5 1 d . . P N 2
O109 O 0.484(3) 0.6576(13) 0.2418(15) 0.136(10) Uiso 0.5 1 d . . P O 2
O110 O 0.279(5) 0.509(2) 0.002(4) 0.49(6) Uani 0.5 1 d . U P P 1

loop_
_atom_site_aniso_label
_atom_site_aniso_U_11
_atom_site_aniso_U_22
_atom_site_aniso_U_33
_atom_site_aniso_U_23
_atom_site_aniso_U_13
_atom_site_aniso_U_12
Ag1 0.0427(3) 0.0426(3) 0.0837(4) 0.0149(3) 0.0036(3) -0.0026(2)
Ag2 0.0466(4) 0.0499(4) 0.1060(6) 0.0095(3) -0.0105(3) 0.0001(3)
Ag3 0.0478(4) 0.0432(3) 0.1230(6) -0.0166(3) 0.0273(4) 0.0002(2)
Ag4 0.0458(4) 0.0698(4) 0.0932(5) 0.0197(4) 0.0196(3) 0.0176(3)
Ag5 0.0740(9) 0.0689(9) 0.0881(10) 0.0117(7) 0.0194(8) -0.0004(7)
S1 0.048(2) 0.052(2) 0.064(3) 0.0078(17) 0.0080(16) -0.0025(15)
S2 0.0455(10) 0.0588(12) 0.0690(12) 0.0183(9) 0.0002(9) -0.0088(9)
S3 0.0394(9) 0.0466(10) 0.0772(13) 0.0152(9) 0.0050(8) -0.0081(7)
S4 0.0326(17) 0.0408(19) 0.072(3) -0.0109(18) 0.0111(17) -0.0001(13)
S5 0.045(2) 0.063(3) 0.085(3) 0.012(2) 0.014(2) 0.005(2)
S6 0.0317(8) 0.0501(10) 0.0671(12) 0.0017(8) 0.0044(7) -0.0006(7)
F1 0.160(10) 0.228(14) 0.150(9) 0.040(9) 0.072(8) 0.077(10)
F2 0.067(4) 0.146(7) 0.122(6) 0.057(5) 0.012(4) 0.020(4)
F3 0.077(5) 0.233(13) 0.293(15) 0.193(13) 0.009(7) -0.042(7)
F4 0.245(15) 0.076(6) 0.250(14) -0.044(7) 0.049(10) 0.002(7)
F5 0.230(13) 0.39(2) 0.292(18) -0.267(17) -0.076(11) 0.111(13)
F6 0.40(2) 0.116(9) 0.243(15) -0.054(9) 0.159(15) -0.008(13)
F7 0.124(9) 0.286(18) 0.103(8) -0.035(8) 0.014(6) -0.097(10)
F8 0.124(9) 0.286(18) 0.103(8) -0.035(8) 0.014(6) -0.097(10)
F9 0.124(9) 0.286(18) 0.103(8) -0.035(8) 0.014(6) -0.097(10)
F10 0.163(8) 0.116(7) 0.177(9) 0.074(6) 0.095(7) 0.093(6)
F11 0.169(9) 0.085(6) 0.181(9) 0.045(6) 0.070(8) 0.010(6)
F12 0.149(8) 0.127(7) 0.114(7) 0.031(5) 0.001(6) 0.040(6)
F13 0.26(2) 0.183(16) 0.30(2) 0.136(17) 0.093(18) 0.006(15)
F14 0.26(2) 0.183(16) 0.30(2) 0.136(17) 0.093(18) 0.006(15)
F15 0.26(2) 0.183(16) 0.30(2) 0.136(17) 0.093(18) 0.006(15)
O1 0.062(4) 0.039(3) 0.092(4) 0.026(3) 0.024(3) 0.007(3)
O2 0.051(3) 0.055(4) 0.102(5) 0.020(3) -0.006(3) -0.004(3)
O3 0.046(3) 0.033(2) 0.069(3) 0.004(2) 0.011(2) -0.007(2)
O4 0.066(4) 0.041(3) 0.111(5) 0.000(3) 0.036(4) 0.015(3)
O5 0.054(3) 0.040(3) 0.061(3) -0.010(2) 0.017(2) -0.004(2)
O6 0.080(4) 0.050(3) 0.063(3) 0.009(3) 0.036(3) -0.010(3)
O7 0.027(2) 0.036(3) 0.088(4) 0.012(2) 0.003(2) -0.0058(19)
O8 0.031(2) 0.024(2) 0.083(4) 0.000(2) 0.006(2) 0.0014(17)
O9 0.046(4) 0.112(6) 0.141(7) 0.074(6) 0.019(4) 0.008(4)
O10 0.061(5) 0.112(7) 0.159(8) 0.073(6) -0.029(5) -0.039(5)
O11 0.078(5) 0.150(9) 0.087(6) -0.038(6) -0.025(4) 0.024(6)
O12 0.099(7) 0.098(7) 0.149(9) -0.053(6) -0.038(6) 0.032(6)
O13 0.052(4) 0.171(10) 0.146(8) -0.065(7) 0.023(5) -0.030(5)
O14 0.088(6) 0.332(18) 0.088(6) -0.058(9) 0.031(5) -0.090(9)
O15 0.054(4) 0.092(5) 0.097(5) 0.011(4) 0.017(4) 0.018(4)
O16 0.083(5) 0.086(5) 0.102(5) 0.035(4) 0.040(4) 0.041(4)
O17 0.33(5) 0.18(3) 0.23(3) 0.12(2) 0.11(3) 0.09(3)
O18 0.33(5) 0.18(3) 0.23(3) 0.12(2) 0.11(3) 0.09(3)
C1 0.028(3) 0.040(4) 0.089(6) 0.017(4) 0.011(3) 0.001(3)
C2 0.031(3) 0.041(4) 0.084(5) 0.024(4) 0.020(3) 0.009(3)
C3 0.033(3) 0.037(4) 0.083(5) 0.012(3) 0.025(3) 0.010(3)
C4 0.036(4) 0.041(4) 0.101(7) 0.031(4) 0.025(4) 0.012(3)
C5 0.039(4) 0.052(5) 0.082(6) 0.022(4) 0.007(4) 0.004(3)
C6 0.028(3) 0.056(5) 0.088(6) 0.029(4) 0.008(4) 0.009(3)
C7 0.048(4) 0.044(4) 0.078(5) 0.012(4) 0.033(4) 0.008(3)
C8 0.046(4) 0.036(3) 0.060(4) 0.009(3) 0.018(3) 0.007(3)
C9 0.039(4) 0.035(3) 0.054(4) 0.006(3) 0.017(3) 0.004(3)
C10 0.040(4) 0.033(3) 0.054(4) 0.006(3) 0.012(3) 0.000(3)
C11 0.040(4) 0.035(3) 0.054(4) 0.003(3) 0.009(3) -0.002(3)
C12 0.049(4) 0.037(4) 0.071(5) 0.000(3) 0.018(4) 0.003(3)
C13 0.052(5) 0.044(4) 0.074(5) 0.000(4) 0.024(4) 0.010(3)
C14 0.037(4) 0.032(3) 0.065(4) 0.006(3) 0.014(3) 0.002(3)
C15 0.035(3) 0.034(3) 0.062(4) 0.004(3) 0.018(3) 0.000(3)
C16 0.033(3) 0.031(3) 0.052(4) 0.001(3) 0.016(3) 0.000(2)
C17 0.025(3) 0.031(3) 0.058(4) 0.006(3) 0.008(3) 0.002(2)
C18 0.033(3) 0.034(3) 0.056(4) -0.004(3) 0.012(3) -0.002(3)
C19 0.043(4) 0.055(4) 0.055(4) -0.006(3) 0.018(3) -0.006(3)
C20 0.042(4) 0.042(4) 0.060(4) 0.007(3) 0.022(3) 0.000(3)
C21 0.028(3) 0.029(3) 0.060(4) 0.006(3) 0.011(3) 0.000(2)
C22 0.026(3) 0.034(3) 0.050(4) 0.004(3) 0.005(3) -0.001(2)
C23 0.030(3) 0.030(3) 0.057(4) 0.003(3) 0.011(3) 0.001(2)
C24 0.030(3) 0.033(3) 0.056(4) 0.010(3) 0.006(3) 0.002(2)
C25 0.034(3) 0.030(3) 0.059(4) 0.003(3) 0.007(3) -0.005(3)
C26 0.034(3) 0.030(3) 0.064(4) 0.000(3) 0.009(3) -0.003(3)
C27 0.031(3) 0.029(3) 0.054(4) -0.003(3) 0.005(3) 0.001(2)
C28 0.027(3) 0.042(4) 0.094(6) 0.023(4) 0.011(3) 0.000(3)
C29 0.099(10) 0.096(10) 0.109(10) 0.010(8) -0.028(8) 0.016(8)
C30 0.076(7) 0.045(5) 0.150(11) -0.016(6) 0.038(7) 0.010(5)
C31 0.172(14) 0.070(7) 0.092(8) 0.001(6) 0.084(9) -0.016(8)
C32 0.043(4) 0.023(3) 0.088(6) -0.002(3) 0.008(4) 0.002(3)
C33 0.045(5) 0.065(6) 0.139(10) 0.051(6) -0.002(5) -0.004(4)
C34 0.046(5) 0.067(6) 0.115(8) 0.048(6) 0.024(5) 0.010(4)
C35 0.062(9) 0.051(9) 0.072(11) 0.022(8) -0.010(8) -0.007(6)
C36 0.044(4) 0.049(4) 0.088(6) 0.019(4) 0.008(4) 0.004(3)
C37 0.049(5) 0.067(5) 0.067(5) 0.008(4) 0.011(4) -0.005(4)
C38 0.046(4) 0.047(4) 0.071(5) 0.011(4) 0.008(4) -0.007(3)
C39 0.055(5) 0.055(5) 0.076(6) 0.001(4) 0.002(4) -0.022(4)
C40 0.065(5) 0.051(5) 0.064(5) -0.005(4) 0.005(4) -0.022(4)
C41 0.046(5) 0.068(6) 0.087(6) -0.032(5) 0.030(4) -0.015(4)
C42 0.032(4) 0.060(5) 0.090(6) -0.026(4) 0.015(4) 0.006(3)
C43 0.036(7) 0.066(11) 0.106(14) 0.021(10) 0.018(8) 0.007(8)
C44 0.043(5) 0.045(6) 0.091(8) -0.003(6) 0.012(5) -0.007(5)
C45 0.042(5) 0.118(10) 0.112(9) 0.053(8) 0.022(5) 0.032(6)
C46 0.039(4) 0.059(5) 0.076(6) 0.016(4) -0.004(4) -0.004(3)
C47 0.034(4) 0.041(4) 0.071(5) 0.002(3) 0.008(3) -0.010(3)
C48 0.039(4) 0.034(3) 0.070(5) 0.013(3) 0.002(3) -0.008(3)
C49 0.084(7) 0.061(6) 0.078(6) 0.003(5) 0.038(5) -0.006(5)
C50 0.126(13) 0.090(10) 0.110(12) 0.012(9) 0.073(11) -0.006(9)
C51 0.174(17) 0.079(11) 0.151(16) 0.004(10) 0.107(15) -0.005(10)
C52 0.25(3) 0.120(16) 0.20(2) -0.053(14) 0.17(2) -0.066(15)
C53 0.30(4) 0.13(2) 0.24(4) -0.06(2) 0.19(3) -0.04(2)
C54 0.043(4) 0.042(4) 0.074(5) 0.008(4) 0.002(4) -0.006(3)
C55 0.037(4) 0.048(5) 0.141(10) 0.026(5) 0.005(5) 0.000(4)
C56 0.046(5) 0.065(6) 0.147(11) 0.020(6) 0.030(6) 0.003(4)
C57 0.067(8) 0.091(10) 0.34(3) 0.079(14) 0.102(13) 0.033(7)
C58 0.083(9) 0.111(12) 0.27(2) 0.043(13) 0.107(13) 0.019(8)
C59 0.042(4) 0.033(3) 0.056(4) 0.008(3) 0.005(3) -0.006(3)
C60 0.049(5) 0.052(5) 0.076(6) 0.002(4) -0.008(4) -0.018(4)
C61 0.106(9) 0.121(11) 0.107(10) -0.038(8) -0.030(8) -0.026(8)
C62 0.139(15) 0.126(18) 0.118(18) 0.031(15) -0.053(15) -0.063(13)
C63 0.082(11) 0.16(2) 0.14(2) 0.048(19) -0.039(14) -0.070(11)
C64 0.055(5) 0.046(4) 0.131(9) 0.029(5) 0.057(6) 0.009(4)
C65 0.058(5) 0.066(6) 0.193(12) 0.044(7) 0.068(6) 0.018(5)
C66 0.059(6) 0.113(11) 0.220(16) 0.045(10) 0.027(7) 0.024(7)
C67 0.066(7) 0.132(14) 0.32(2) 0.077(15) 0.025(10) 0.021(8)
C68 0.069(10) 0.26(3) 0.33(3) 0.10(2) -0.030(13) 0.046(14)
C69 0.040(5) 0.068(6) 0.107(8) 0.032(5) 0.005(5) -0.011(4)
C70 0.048(6) 0.126(12) 0.140(12) 0.053(10) 0.020(7) 0.019(7)
C71 0.124(12) 0.055(6) 0.103(9) -0.016(6) 0.000(8) 0.016(7)
C72 0.165(17) 0.090(9) 0.21(2) -0.060(10) 0.005(9) 0.004(10)
C73 0.055(6) 0.171(13) 0.083(7) -0.008(8) 0.012(5) -0.040(7)
C74 0.111(9) 0.31(2) 0.105(10) -0.009(11) 0.022(8) -0.098(11)
C75 0.063(6) 0.066(6) 0.067(5) -0.005(4) 0.016(4) 0.018(4)
C76 0.098(9) 0.098(9) 0.068(7) 0.009(6) 0.024(6) 0.038(7)
C77 0.070(14) 0.107(19) 0.41(6) -0.08(3) 0.12(3) -0.027(13)
C78 0.070(14) 0.107(19) 0.41(6) -0.08(3) 0.12(3) -0.027(13)
S1B 0.0434(19) 0.0369(18) 0.064(3) 0.0170(16) 0.0078(17) 0.0007(15)
S4B 0.044(2) 0.048(2) 0.087(3) -0.006(2) 0.014(2) 0.0043(17)
S5B 0.0433(18) 0.0460(19) 0.0473(19) -0.0046(15) 0.0057(14) -0.0006(14)
F7B 0.19(2) 0.27(2) 0.168(19) -0.097(15) 0.011(19) -0.060(19)
F8B 0.123(11) 0.36(3) 0.158(17) 0.05(2) -0.077(11) -0.101(16)
F9B 0.29(3) 0.46(4) 0.074(11) -0.056(17) 0.041(16) -0.14(3)
C35B 0.054(10) 0.064(11) 0.063(11) 0.006(9) 0.000(9) -0.004(7)
C43B 0.038(7) 0.062(10) 0.101(13) -0.035(9) 0.017(7) 0.001(7)
C44B 0.043(5) 0.045(6) 0.091(8) -0.003(6) 0.012(5) -0.007(5)
C50B 0.126(13) 0.090(10) 0.110(12) 0.012(9) 0.073(11) -0.006(9)
C51B 0.14(2) 0.116(18) 0.15(2) 0.016(16) 0.10(2) 0.022(14)
C52B 0.17(3) 0.105(17) 0.18(3) 0.009(18) 0.09(2) 0.026(18)
C53B 0.20(5) 0.10(2) 0.14(4) 0.03(2) 0.07(3) 0.05(3)
C62B 0.116(13) 0.098(18) 0.113(18) 0.018(14) -0.031(15) -0.029(15)
C63B 0.16(2) 0.15(3) 0.16(3) 0.03(2) -0.04(2) -0.09(2)
O100 0.16(2) 0.117(16) 0.139(19) -0.002(14) -0.026(15) 0.013(15)
C101 0.13(2) 0.23(3) 0.074(16) -0.04(2) -0.011(16) 0.04(2)
C102 0.14(3) 0.20(3) 0.10(2) -0.04(2) -0.01(2) -0.03(2)
O103 0.17(2) 0.21(3) 0.17(2) 0.10(2) -0.029(19) 0.00(2)
C104 0.19(4) 0.21(4) 0.17(3) 0.10(3) -0.01(3) 0.01(3)
C105 0.14(3) 0.21(4) 0.14(3) 0.06(3) 0.016(19) 0.06(3)
O106 0.18(4) 0.60(10) 0.21(4) -0.16(5) 0.08(3) -0.05(5)
O107 0.112(15) 0.19(2) 0.121(15) 0.113(16) 0.055(12) 0.080(15)
O108 0.14(2) 0.111(16) 0.117(15) 0.001(12) 0.015(13) 0.026(14)
O110 0.45(8) 0.38(7) 0.59(10) 0.35(8) -0.34(8) -0.21(6)

loop_
_atom_type_symbol
_atom_type_description
_atom_type_scat_dispersion_real
_atom_type_scat_dispersion_imag
_atom_type_scat_source
C C 0.0181 0.0091 'International Tables Vol C Tables 4.2.6.8 and 6.1.1.4'
H H 0.0000 0.0000 'International Tables Vol C Tables 4.2.6.8 and 6.1.1.4'
Ag Ag 0.1306 4.2820 'International Tables Vol C Tables 4.2.6.8 and 6.1.1.4'
F F 0.0727 0.0534 'International Tables Vol C Tables 4.2.6.8 and 6.1.1.4'
O O 0.0492 0.0322 'International Tables Vol C Tables 4.2.6.8 and 6.1.1.4'
S S 0.3331 0.5567 'International Tables Vol C Tables 4.2.6.8 and 6.1.1.4'

loop_
_geom_angle_atom_site_label_1
_geom_angle_atom_site_label_2
_geom_angle_atom_site_label_3
_geom_angle
_geom_angle_site_symmetry_1
_geom_angle_site_symmetry_3
S1 Ag1 Ag2 103.65(10) . .
S1 Ag1 S6 105.02(10) . 2
S6 Ag1 Ag2 151.08(5) 2 .
O9 Ag1 Ag2 78.5(2) . .
O9 Ag1 S1 132.6(3) . .
O9 Ag1 S6 84.92(19) . 2
O9 Ag1 O11 100.8(4) . .
O9 Ag1 S1B 153.6(3) . .
O11 Ag1 Ag2 75.5(2) . .
O11 Ag1 S1 125.9(3) . .
O11 Ag1 S6 84.7(2) . 2
O11 Ag1 S1B 99.4(3) . .
S1B Ag1 Ag2 90.28(10) . .
S1B Ag1 S6 113.88(10) . 2
S2 Ag2 Ag1 75.12(5) . .
S2 Ag2 S3 85.80(7) . .
S3 Ag2 Ag1 159.63(6) . .
O10 Ag2 Ag1 82.69(18) . .
O10 Ag2 S2 87.4(3) . .
O10 Ag2 S3 103.8(2) . .
O12 Ag2 Ag1 86.7(3) . .
O12 Ag2 S2 151.0(3) . .
O12 Ag2 S3 107.7(3) . .
O12 Ag2 O10 112.9(4) . .
S3 Ag3 Ag4 158.67(6) 2_645 .
S4 Ag3 Ag4 87.88(9) . .
S4 Ag3 S3 109.01(10) . 2_645
O13 Ag3 Ag4 85.9(2) . .
O13 Ag3 S3 91.4(2) . 2_645
O13 Ag3 S4 133.1(4) . .
O13 Ag3 O15 105.0(4) . .
O13 Ag3 S4B 113.4(4) . .
O15 Ag3 Ag4 75.25(17) . .
O15 Ag3 S3 85.10(17) . 2_645
O15 Ag3 S4 118.0(3) . .
O15 Ag3 S4B 140.1(3) . .
S4B Ag3 Ag4 96.60(10) . .
S4B Ag3 S3 103.86(11) . 2_645
S5 Ag4 Ag3 87.24(9) . .
S6 Ag4 Ag3 166.73(5) . .
S6 Ag4 S5 80.81(10) . .
O14 Ag4 Ag3 73.0(2) . .
O14 Ag4 S5 110.3(4) . .
O14 Ag4 S6 105.7(3) . .
O14 Ag4 S5B 83.7(4) . .
O16 Ag4 Ag3 84.96(18) . .
O16 Ag4 S5 141.2(3) . .
O16 Ag4 S6 107.99(18) . .
O16 Ag4 O14 103.5(5) . .
O16 Ag4 S5B 161.6(3) . .
S5B Ag4 Ag3 81.02(9) . .
S5B Ag4 S6 85.71(9) . .
S5 Ag5 C23 126.92(19) . .
O17 Ag5 S5 141.0(13) . .
O17 Ag5 C23 90.2(13) . .
O17 Ag5 C24 114.5(13) . .
C24 Ag5 S5 104.4(2) . .
C24 Ag5 C23 31.4(2) . .
C34 S1 Ag1 103.5(4) . .
C35 S1 Ag1 121.5(6) . .
C35 S1 C34 119.5(7) . .
C36 S2 Ag2 110.8(3) . .
C36 S2 C37 100.3(4) . .
C37 S2 Ag2 97.5(3) . .
Ag2 S3 Ag3 129.34(8) . 2_655
C38 S3 Ag2 99.3(3) . .
C38 S3 Ag3 106.7(3) . 2_655
C39 S3 Ag2 111.3(3) . .
C39 S3 Ag3 103.3(3) . 2_655
C39 S3 C38 104.5(4) . .
C42 S4 Ag3 104.1(3) . .
C42 S4 C43 101.5(7) . .
C43 S4 Ag3 98.5(7) . .
Ag5 S5 Ag4 133.4(2) . .
C44 S5 Ag4 99.7(6) . .
C44 S5 Ag5 104.5(5) . .
C44 S5 C45 98.2(7) . .
C45 S5 Ag4 89.3(4) . .
C45 S5 Ag5 125.0(5) . .
Ag4 S6 Ag1 128.76(8) . 2_545
C46 S6 Ag1 105.5(3) . 2_545
C46 S6 Ag4 100.0(3) . .
C46 S6 C47 103.2(4) . .
C47 S6 Ag1 106.4(2) . 2_545
C47 S6 Ag4 110.0(3) . .
C4 O1 C33 117.2(8) . .
C6 O2 C29 116.4(9) . .
C11 O3 C40 119.7(6) . .
C13 O4 C30 116.8(7) . .
C18 O5 C41 118.7(6) . .
C20 O6 C31 116.4(7) . .
C25 O7 C48 120.6(6) . .
C27 O8 C32 117.4(5) . .
C69 O9 Ag1 129.7(7) . .
C69 O10 Ag2 116.9(7) . .
C71 O11 Ag1 126.4(9) . .
C71 O12 Ag2 118.8(8) . .
C73 O13 Ag3 119.1(9) . .
C73 O14 Ag4 129.6(10) . .
C75 O15 Ag3 128.3(7) . .
C75 O16 Ag4 118.7(7) . .
C77 O17 Ag5 106(3) . .
C2 C1 C28 122.0(8) . .
C6 C1 C2 117.8(7) . .
C6 C1 C28 120.1(8) . .
C1 C2 H2 118.1 . .
C1 C2 C3 123.9(8) . .
C3 C2 H2 118.1 . .
C2 C3 C7 123.8(8) . .
C4 C3 C2 116.1(8) . .
C4 C3 C7 119.9(7) . .
O1 C4 C3 115.2(9) . .
O1 C4 C5 123.5(9) . .
C5 C4 C3 121.3(7) . .
C4 C5 H5 120.2 . .
C4 C5 C6 119.6(9) . .
C6 C5 H5 120.2 . .
O2 C6 C5 121.5(8) . .
C1 C6 O2 117.3(7) . .
C1 C6 C5 121.2(9) . .
C3 C7 H7 106.5 . .
C3 C7 C8 114.0(6) . .
C3 C7 C49 113.4(7) . .
C8 C7 H7 106.5 . .
C8 C7 C49 109.5(8) . .
C49 C7 H7 106.5 . .
C9 C8 C7 122.5(7) . .
C13 C8 C7 120.9(7) . .
C13 C8 C9 116.5(7) . .
C8 C9 H9 118.1 . .
C10 C9 C8 123.7(7) . .
C10 C9 H9 118.1 . .
C9 C10 C11 117.1(6) . .
C9 C10 C14 125.5(6) . .
C11 C10 C14 117.3(6) . .
O3 C11 C10 116.3(6) . .
O3 C11 C12 121.9(6) . .
C10 C11 C12 121.5(7) . .
C11 C12 H12 121.0 . .
C13 C12 C11 118.0(7) . .
C13 C12 H12 121.0 . .
O4 C13 C8 115.5(7) . .
O4 C13 C12 121.5(7) . .
C8 C13 C12 123.0(7) . .
C10 C14 H14 107.0 . .
C10 C14 C54 110.9(6) . .
C15 C14 C10 115.1(6) . .
C15 C14 H14 107.0 . .
C15 C14 C54 109.5(6) . .
C54 C14 H14 107.0 . .
C16 C15 C14 122.5(7) . .
C16 C15 C20 116.8(7) . .
C20 C15 C14 120.2(6) . .
C15 C16 H16 118.0 . .
C17 C16 C15 124.0(7) . .
C17 C16 H16 118.0 . .
C16 C17 C18 117.0(6) . .
C16 C17 C21 123.7(6) . .
C18 C17 C21 119.0(6) . .
O5 C18 C17 115.8(6) . .
O5 C18 C19 123.1(7) . .
C17 C18 C19 121.1(6) . .
C18 C19 H19 120.4 . .
C20 C19 C18 119.2(7) . .
C20 C19 H19 120.4 . .
O6 C20 C15 115.9(7) . .
C19 C20 O6 122.3(7) . .
C19 C20 C15 121.8(7) . .
C17 C21 H21 106.2 . .
C22 C21 C17 113.6(6) . .
C22 C21 H21 106.2 . .
C59 C21 C17 113.3(6) . .
C59 C21 H21 106.2 . .
C59 C21 C22 110.6(5) . .
C23 C22 C21 122.4(6) . .
C27 C22 C21 120.3(6) . .
C27 C22 C23 117.2(6) . .
Ag5 C23 H23 94.8 . .
C22 C23 Ag5 107.2(5) . .
C22 C23 H23 118.3 . .
C24 C23 Ag5 68.0(4) . .
C24 C23 C22 123.4(6) . .
C24 C23 H23 118.3 . .
C23 C24 Ag5 80.7(4) . .
C23 C24 C28 124.4(6) . .
C25 C24 Ag5 98.6(5) . .
C25 C24 C23 117.6(6) . .
C25 C24 C28 118.0(6) . .
C28 C24 Ag5 92.8(5) . .
O7 C25 C24 115.8(6) . .
O7 C25 C26 122.8(6) . .
C24 C25 C26 121.4(6) . .
C25 C26 H26 120.5 . .
C25 C26 C27 119.0(6) . .
C27 C26 H26 120.5 . .
O8 C27 C22 116.5(6) . .
O8 C27 C26 122.1(6) . .
C22 C27 C26 121.3(6) . .
C1 C28 C24 114.7(6) . .
C1 C28 H28 106.9 . .
C1 C28 C64 111.3(7) . .
C24 C28 H28 106.9 . .
C24 C28 C64 109.7(7) . .
C64 C28 H28 106.9 . .
O2 C29 H29A 109.5 . .
O2 C29 H29B 109.5 . .
O2 C29 H29C 109.5 . .
H29A C29 H29B 109.5 . .
H29A C29 H29C 109.5 . .
H29B C29 H29C 109.5 . .
O4 C30 H30A 109.5 . .
O4 C30 H30B 109.5 . .
O4 C30 H30C 109.5 . .
H30A C30 H30B 109.5 . .
H30A C30 H30C 109.5 . .
H30B C30 H30C 109.5 . .
O6 C31 H31A 109.5 . .
O6 C31 H31B 109.5 . .
O6 C31 H31C 109.5 . .
H31A C31 H31B 109.5 . .
H31A C31 H31C 109.5 . .
H31B C31 H31C 109.5 . .
O8 C32 H32A 109.5 . .
O8 C32 H32B 109.5 . .
O8 C32 H32C 109.5 . .
H32A C32 H32B 109.5 . .
H32A C32 H32C 109.5 . .
H32B C32 H32C 109.5 . .
O1 C33 H33A 110.2 . .
O1 C33 H33B 110.2 . .
O1 C33 C34 107.6(10) . .
H33A C33 H33B 108.5 . .
C34 C33 H33A 110.2 . .
C34 C33 H33B 110.2 . .
S1 C34 H34A 109.4 . .
S1 C34 H34B 109.4 . .
C33 C34 S1 111.3(8) . .
C33 C34 H34A 109.4 . .
C33 C34 H34B 109.4 . .
C33 C34 H34C 108.5 . .
C33 C34 H34D 108.5 . .
C33 C34 S1B 115.0(6) . .
H34A C34 H34B 108.0 . .
H34C C34 H34D 107.5 . .
S1B C34 H34C 108.5 . .
S1B C34 H34D 108.5 . .
S1 C35 H35A 105.3 . .
S1 C35 H35B 105.3 . .
H35A C35 H35B 106.0 . .
C36 C35 S1 128.0(11) . .
C36 C35 H35A 105.3 . .
C36 C35 H35B 105.3 . .
S2 C36 H36A 108.6 . .
S2 C36 H36B 108.6 . .
S2 C36 H36C 108.0 . .
S2 C36 H36D 108.0 . .
C35 C36 S2 114.5(8) . .
C35 C36 H36A 108.6 . .
C35 C36 H36B 108.6 . .
H36A C36 H36B 107.6 . .
H36C C36 H36D 107.2 . .
C35B C36 S2 117.3(9) . .
C35B C36 H36C 108.0 . .
C35B C36 H36D 108.0 . .
S2 C37 H37A 108.2 . .
S2 C37 H37B 108.2 . .
H37A C37 H37B 107.4 . .
C38 C37 S2 116.2(6) . .
C38 C37 H37A 108.2 . .
C38 C37 H37B 108.2 . .
S3 C38 H38A 109.3 . .
S3 C38 H38B 109.3 . .
C37 C38 S3 111.7(6) . .
C37 C38 H38A 109.3 . .
C37 C38 H38B 109.3 . .
H38A C38 H38B 107.9 . .
S3 C39 H39A 108.8 . .
S3 C39 H39B 108.8 . .
H39A C39 H39B 107.7 . .
C40 C39 S3 113.8(7) . .
C40 C39 H39A 108.8 . .
C40 C39 H39B 108.8 . .
O3 C40 C39 109.1(8) . .
O3 C40 H40A 109.9 . .
O3 C40 H40B 109.9 . .
C39 C40 H40A 109.9 . .
C39 C40 H40B 109.9 . .
H40A C40 H40B 108.3 . .
O5 C41 H41A 110.7 . .
O5 C41 H41B 110.7 . .
O5 C41 C42 105.5(7) . .
H41A C41 H41B 108.8 . .
C42 C41 H41A 110.7 . .
C42 C41 H41B 110.7 . .
S4 C42 H42A 108.6 . .
S4 C42 H42B 108.6 . .
C41 C42 S4 114.5(6) . .
C41 C42 H42C 109.6 . .
C41 C42 H42D 109.6 . .
C41 C42 H42A 108.6 . .
C41 C42 H42B 108.6 . .
C41 C42 S4B 110.4(7) . .
H42C C42 H42D 108.1 . .
H42A C42 H42B 107.6 . .
S4B C42 H42C 109.6 . .
S4B C42 H42D 109.6 . .
S4 C43 H43A 109.1 . .
S4 C43 H43B 109.1 . .
H43A C43 H43B 107.8 . .
C44 C43 S4 112.4(12) . .
C44 C43 H43A 109.1 . .
C44 C43 H43B 109.1 . .
S5 C44 H44A 110.5 . .
S5 C44 H44B 110.5 . .
C43 C44 S5 106.4(12) . .
C43 C44 H44A 110.5 . .
C43 C44 H44B 110.5 . .
H44A C44 H44B 108.6 . .
S5 C45 H45A 111.5 . .
S5 C45 H45B 111.5 . .
H45C C45 H45D 106.3 . .
H45A C45 H45B 109.3 . .
C46 C45 S5 101.5(7) . .
C46 C45 H45C 106.0 . .
C46 C45 H45D 106.0 . .
C46 C45 H45A 111.5 . .
C46 C45 H45B 111.5 . .
C46 C45 S5B 125.2(7) . .
S5B C45 H45C 106.0 . .
S5B C45 H45D 106.0 . .
S6 C46 H46A 109.0 . .
S6 C46 H46B 109.0 . .
C45 C46 S6 112.8(8) . .
C45 C46 H46A 109.0 . .
C45 C46 H46B 109.0 . .
H46A C46 H46B 107.8 . .
S6 C47 H47A 109.2 . .
S6 C47 H47B 109.2 . .
H47A C47 H47B 107.9 . .
C48 C47 S6 112.1(5) . .
C48 C47 H47A 109.2 . .
C48 C47 H47B 109.2 . .
O7 C48 C47 107.0(6) . .
O7 C48 H48A 110.3 . .
O7 C48 H48B 110.3 . .
C47 C48 H48A 110.3 . .
C47 C48 H48B 110.3 . .
H48A C48 H48B 108.6 . .
C7 C49 H49A 107.8 . .
C7 C49 H49B 107.8 . .
C7 C49 H49C 109.0 . .
C7 C49 H49D 109.0 . .
C7 C49 C50B 112.8(18) . .
H49A C49 H49B 107.1 . .
H49C C49 H49D 107.8 . .
C50 C49 C7 118.1(11) . .
C50 C49 H49A 107.8 . .
C50 C49 H49B 107.8 . .
C50B C49 H49C 109.0 . .
C50B C49 H49D 109.0 . .
C49 C50 H50A 109.7 . .
C49 C50 H50B 109.7 . .
C49 C50 C51 109.9(19) . .
H50A C50 H50B 108.2 . .
C51 C50 H50A 109.7 . .
C51 C50 H50B 109.7 . .
C50 C51 H51A 110.1 . .
C50 C51 H51B 110.1 . .
C50 C51 C52 108(2) . .
H51A C51 H51B 108.4 . .
C52 C51 H51A 110.1 . .
C52 C51 H51B 110.1 . .
C51 C52 H52A 109.6 . .
C51 C52 H52B 109.6 . .
H52A C52 H52B 108.1 . .
C53 C52 C51 110(2) . .
C53 C52 H52A 109.6 . .
C53 C52 H52B 109.6 . .
C52 C53 H53A 109.5 . .
C52 C53 H53B 109.5 . .
C52 C53 H53C 109.5 . .
H53A C53 H53B 109.5 . .
H53A C53 H53C 109.5 . .
H53B C53 H53C 109.5 . .
C14 C54 H54A 108.6 . .
C14 C54 H54B 108.6 . .
H54A C54 H54B 107.6 . .
C55 C54 C14 114.6(8) . .
C55 C54 H54A 108.6 . .
C55 C54 H54B 108.6 . .
C54 C55 H55A 108.7 . .
C54 C55 H55B 108.7 . .
C54 C55 C56 114.2(7) . .
H55A C55 H55B 107.6 . .
C56 C55 H55A 108.7 . .
C56 C55 H55B 108.7 . .
C55 C56 H56A 108.2 . .
C55 C56 H56B 108.2 . .
H56A C56 H56B 107.3 . .
C57 C56 C55 116.4(9) . .
C57 C56 H56A 108.2 . .
C57 C56 H56B 108.2 . .
C56 C57 H57A 109.1 . .
C56 C57 H57B 109.1 . .
C56 C57 C58 112.4(10) . .
H57A C57 H57B 107.9 . .
C58 C57 H57A 109.1 . .
C58 C57 H57B 109.1 . .
C57 C58 H58A 109.5 . .
C57 C58 H58B 109.5 . .
C57 C58 H58C 109.5 . .
H58A C58 H58B 109.5 . .
H58A C58 H58C 109.5 . .
H58B C58 H58C 109.5 . .
C21 C59 H59A 108.9 . .
C21 C59 H59B 108.9 . .
C21 C59 C60 113.4(6) . .
H59A C59 H59B 107.7 . .
C60 C59 H59A 108.9 . .
C60 C59 H59B 108.9 . .
C59 C60 H60A 108.7 . .
C59 C60 H60B 108.7 . .
H60A C60 H60B 107.6 . .
C61 C60 C59 114.3(9) . .
C61 C60 H60A 108.7 . .
C61 C60 H60B 108.7 . .
C60 C61 H61C 109.3 . .
C60 C61 H61D 109.3 . .
C60 C61 H61A 111.3 . .
C60 C61 H61B 111.3 . .
C60 C61 C62 102.2(15) . .
C60 C61 C62B 111.6(18) . .
H61C C61 H61D 108.0 . .
H61A C61 H61B 109.2 . .
C62 C61 H61A 111.3 . .
C62 C61 H61B 111.3 . .
C62B C61 H61C 109.3 . .
C62B C61 H61D 109.3 . .
C61 C62 H62A 109.4 . .
C61 C62 H62B 109.4 . .
H62A C62 H62B 108.0 . .
C63 C62 C61 111(2) . .
C63 C62 H62A 109.4 . .
C63 C62 H62B 109.4 . .
C62 C63 H63A 109.5 . .
C62 C63 H63B 109.5 . .
C62 C63 H63C 109.5 . .
H63A C63 H63B 109.5 . .
H63A C63 H63C 109.5 . .
H63B C63 H63C 109.5 . .
C28 C64 H64A 109.4 . .
C28 C64 H64B 109.4 . .
C28 C64 C65 111.1(9) . .
H64A C64 H64B 108.0 . .
C65 C64 H64A 109.4 . .
C65 C64 H64B 109.4 . .
C64 C65 H65A 108.1 . .
C64 C65 H65B 108.1 . .
C64 C65 C66 116.6(10) . .
H65A C65 H65B 107.3 . .
C66 C65 H65A 108.1 . .
C66 C65 H65B 108.1 . .
C65 C66 H66A 106.6 . .
C65 C66 H66B 106.6 . .
H66A C66 H66B 106.5 . .
C67 C66 C65 123.0(15) . .
C67 C66 H66A 106.6 . .
C67 C66 H66B 106.6 . .
C66 C67 H67A 107.2 . .
C66 C67 H67B 107.2 . .
C66 C67 C68 120.4(17) . .
H67A C67 H67B 106.8 . .
C68 C67 H67A 107.2 . .
C68 C67 H67B 107.2 . .
C67 C68 H68A 109.5 . .
C67 C68 H68B 109.5 . .
C67 C68 H68C 109.5 . .
H68A C68 H68B 109.5 . .
H68A C68 H68C 109.5 . .
H68B C68 H68C 109.5 . .
O9 C69 C70 113.5(9) . .
O10 C69 O9 130.3(11) . .
O10 C69 C70 116.2(9) . .
F1 C70 C69 112.2(12) . .
F2 C70 F1 107.9(14) . .
F2 C70 C69 113.8(10) . .
F3 C70 F1 106.8(13) . .
F3 C70 F2 104.3(12) . .
F3 C70 C69 111.2(14) . .
O11 C71 O12 132.0(12) . .
O11 C71 C72 112.0(13) . .
O12 C71 C72 116.0(13) . .
F4 C72 F6 102.6(15) . .
F4 C72 C71 109.8(14) . .
F5 C72 F4 101.2(17) . .
F5 C72 F6 109(2) . .
F5 C72 C71 114.0(15) . .
F6 C72 C71 118.5(14) . .
O13 C73 C74 114.0(12) . .
O14 C73 O13 130.3(14) . .
O14 C73 C74 115.6(11) . .
F7 C74 C73 109.9(14) . .
F8 C74 F7 108.1(16) . .
F8 C74 F9 108.2(14) . .
F8 C74 C73 117.0(15) . .
F9 C74 F7 104.3(18) . .
F9 C74 C73 108.7(17) . .
F7B C74 C73 109.1(17) . .
F8B C74 C73 109.4(16) . .
F8B C74 F7B 107.8(14) . .
F9B C74 C73 120.1(18) . .
F9B C74 F7B 115.3(19) . .
F9B C74 F8B 93(3) . .
O15 C75 O16 130.4(10) . .
O15 C75 C76 114.4(9) . .
O16 C75 C76 115.2(9) . .
F10 C76 F11 107.7(12) . .
F10 C76 F12 113.1(12) . .
F10 C76 C75 114.2(9) . .
F11 C76 F12 97.0(10) . .
F11 C76 C75 113.2(11) . .
F12 C76 C75 110.5(10) . .
O17 C77 O18 127(4) . .
O17 C77 C78 110(2) . .
O18 C77 C78 109(3) . .
F13 C78 F14 107.0(17) . .
F13 C78 C77 112(2) . .
F14 C78 C77 103(2) . .
F15 C78 F13 113.5(18) . .
F15 C78 F14 110.3(17) . .
F15 C78 C77 110(2) . .
C34 S1B Ag1 101.3(3) . .
C35B S1B Ag1 117.4(7) . .
C35B S1B C34 129.6(9) . .
C42 S4B Ag3 98.0(4) . .
C43B S4B Ag3 101.4(7) . .
C43B S4B C42 106.2(7) . .
C45 S5B Ag4 101.5(4) . .
C45 S5B C44B 93.2(7) . .
C44B S5B Ag4 108.0(6) . .
C36 C35B S1B 136.8(14) . .
C36 C35B H35C 102.9 . .
C36 C35B H35D 102.9 . .
S1B C35B H35C 102.9 . .
S1B C35B H35D 102.9 . .
H35C C35B H35D 105.1 . .
S4B C43B H43C 109.6 . .
S4B C43B H43D 109.6 . .
H43C C43B H43D 108.1 . .
C44B C43B S4B 110.3(13) . .
C44B C43B H43C 109.6 . .
C44B C43B H43D 109.6 . .
S5B C44B H44C 109.6 . .
S5B C44B H44D 109.6 . .
C43B C44B S5B 110.2(11) . .
C43B C44B H44C 109.6 . .
C43B C44B H44D 109.6 . .
H44C C44B H44D 108.1 . .
C49 C50B H50C 108.6 . .
C49 C50B H50D 108.6 . .
H50C C50B H50D 107.6 . .
C51B C50B C49 115(2) . .
C51B C50B H50C 108.6 . .
C51B C50B H50D 108.6 . .
C50B C51B H51C 106.6 . .
C50B C51B H51D 106.6 . .
C50B C51B C52B 123(4) . .
H51C C51B H51D 106.6 . .
C52B C51B H51C 106.6 . .
C52B C51B H51D 106.6 . .
C51B C52B H52C 104.6 . .
C51B C52B H52D 104.6 . .
C51B C52B C53B 131(5) . .
H52C C52B H52D 105.7 . .
C53B C52B H52C 104.6 . .
C53B C52B H52D 104.6 . .
C52B C53B H53D 109.5 . .
C52B C53B H53E 109.5 . .
C52B C53B H53F 109.5 . .
H53D C53B H53E 109.5 . .
H53D C53B H53F 109.5 . .
H53E C53B H53F 109.5 . .
C61 C62B H62C 109.8 . .
C61 C62B H62D 109.8 . .
H62C C62B H62D 108.3 . .
C63B C62B C61 109(2) . .
C63B C62B H62C 109.8 . .
C63B C62B H62D 109.8 . .
C62B C63B H63D 109.5 . .
C62B C63B H63E 109.5 . .
C62B C63B H63F 109.5 . .
H63D C63B H63E 109.5 . .
H63D C63B H63F 109.5 . .
H63E C63B H63F 109.5 . .
O100 C101 H10F 110.6 . .
O100 C101 H10G 110.6 . .
O100 C101 C102 106(3) . .
H10F C101 H10G 108.7 . .
C102 C101 H10F 110.6 . .
C102 C101 H10G 110.6 . .
C101 C102 H10H 109.5 . .
C101 C102 H10I 109.5 . .
C101 C102 H10J 109.5 . .
H10H C102 H10I 109.5 . .
H10H C102 H10J 109.5 . .
H10I C102 H10J 109.5 . .
C104 O103 H13 109.5 . .
O103 C104 H10A 110.2 . .
O103 C104 H10B 110.2 . .
O103 C104 C105 108(3) . .
H10A C104 H10B 108.5 . .
C105 C104 H10A 110.2 . .
C105 C104 H10B 110.2 . .
C104 C105 H10C 109.5 . .
C104 C105 H10D 109.5 . .
C104 C105 H10E 109.5 . .
H10C C105 H10D 109.5 . .
H10C C105 H10E 109.5 . .
H10D C105 H10E 109.5 . .

loop_
_geom_bond_atom_site_label_1
_geom_bond_atom_site_label_2
_geom_bond_distance
_geom_bond_site_symmetry_2
Ag1 Ag2 2.9341(9) .
Ag1 S1 2.463(4) .
Ag1 S6 2.6654(19) 2
Ag1 O9 2.248(7) .
Ag1 O11 2.384(9) .
Ag1 S1B 2.496(4) .
Ag2 S2 2.531(3) .
Ag2 S3 2.603(2) .
Ag2 O10 2.413(9) .
Ag2 O12 2.225(10) .
Ag3 Ag4 2.9643(9) .
Ag3 S3 2.6396(19) 2_645
Ag3 S4 2.427(4) .
Ag3 O13 2.252(9) .
Ag3 O15 2.314(8) .
Ag3 S4B 2.528(5) .
Ag4 S5 2.704(5) .
Ag4 S6 2.6340(19) .
Ag4 O14 2.403(11) .
Ag4 O16 2.222(7) .
Ag4 S5B 2.461(4) .
Ag5 S5 2.540(6) .
Ag5 O17 2.19(4) .
Ag5 C23 2.652(8) .
Ag5 C24 2.491(7) .
S1 C34 1.772(9) .
S1 C35 1.687(13) .
S2 C36 1.825(8) .
S2 C37 1.833(9) .
S3 Ag3 2.6397(19) 2_655
S3 C38 1.818(9) .
S3 C39 1.807(10) .
S4 C42 1.756(8) .
S4 C43 1.849(16) .
S5 C44 1.829(14) .
S5 C45 1.955(10) .
S6 Ag1 2.6653(19) 2_545
S6 C46 1.815(9) .
S6 C47 1.825(9) .
F1 C70 1.34(2) .
F2 C70 1.337(14) .
F3 C70 1.315(18) .
F4 C72 1.345(16) .
F5 C72 1.293(16) .
F6 C72 1.348(16) .
F7 C74 1.428(17) .
F8 C74 1.343(16) .
F9 C74 1.423(17) .
F10 C76 1.261(13) .
F11 C76 1.330(17) .
F12 C76 1.330(12) .
F13 C78 1.357(18) .
F14 C78 1.380(17) .
F15 C78 1.354(18) .
O1 C4 1.368(9) .
O1 C33 1.436(13) .
O2 C6 1.378(12) .
O2 C29 1.402(14) .
O3 C11 1.378(9) .
O3 C40 1.405(10) .
O4 C13 1.386(9) .
O4 C30 1.422(12) .
O5 C18 1.368(9) .
O5 C41 1.433(10) .
O6 C20 1.389(9) .
O6 C31 1.442(11) .
O7 C25 1.370(8) .
O7 C48 1.432(8) .
O8 C27 1.361(8) .
O8 C32 1.440(8) .
O9 C69 1.224(11) .
O10 C69 1.195(13) .
O11 C71 1.193(16) .
O12 C71 1.237(17) .
O13 C73 1.189(13) .
O14 C73 1.157(15) .
O15 C75 1.202(12) .
O16 C75 1.223(11) .
O17 C77 1.21(2) .
O18 C77 1.21(2) .
C1 C2 1.393(13) .
C1 C6 1.368(13) .
C1 C28 1.517(10) .
C2 H2 0.9300 .
C2 C3 1.403(10) .
C3 C4 1.401(13) .
C3 C7 1.518(13) .
C4 C5 1.396(14) .
C5 H5 0.9300 .
C5 C6 1.397(11) .
C7 H7 0.9800 .
C7 C8 1.521(10) .
C7 C49 1.533(13) .
C8 C9 1.403(9) .
C8 C13 1.387(11) .
C9 H9 0.9300 .
C9 C10 1.386(9) .
C10 C11 1.404(10) .
C10 C14 1.521(9) .
C11 C12 1.406(10) .
C12 H12 0.9300 .
C12 C13 1.390(12) .
C14 H14 0.9800 .
C14 C15 1.518(10) .
C14 C54 1.542(11) .
C15 C16 1.392(9) .
C15 C20 1.401(11) .
C16 H16 0.9300 .
C16 C17 1.384(9) .
C17 C18 1.393(10) .
C17 C21 1.530(9) .
C18 C19 1.411(11) .
C19 H19 0.9300 .
C19 C20 1.369(11) .
C21 H21 0.9800 .
C21 C22 1.526(9) .
C21 C59 1.507(11) .
C22 C23 1.401(9) .
C22 C27 1.395(9) .
C23 H23 0.9300 .
C23 C24 1.398(9) .
C24 C25 1.393(9) .
C24 C28 1.538(9) .
C25 C26 1.398(10) .
C26 H26 0.9300 .
C26 C27 1.410(9) .
C28 H28 0.9800 .
C28 C64 1.545(12) .
C29 H29A 0.9600 .
C29 H29B 0.9600 .
C29 H29C 0.9600 .
C30 H30A 0.9600 .
C30 H30B 0.9600 .
C30 H30C 0.9600 .
C31 H31A 0.9600 .
C31 H31B 0.9600 .
C31 H31C 0.9600 .
C32 H32A 0.9600 .
C32 H32B 0.9600 .
C32 H32C 0.9600 .
C33 H33A 0.9700 .
C33 H33B 0.9700 .
C33 C34 1.517(13) .
C34 H34A 0.9700 .
C34 H34B 0.9700 .
C34 H34C 0.9700 .
C34 H34D 0.9700 .
C34 S1B 1.801(9) .
C35 H35A 0.9700 .
C35 H35B 0.9700 .
C35 C36 1.391(16) .
C36 H36A 0.9700 .
C36 H36B 0.9700 .
C36 H36C 0.9700 .
C36 H36D 0.9700 .
C36 C35B 1.378(16) .
C37 H37A 0.9700 .
C37 H37B 0.9700 .
C37 C38 1.499(13) .
C38 H38A 0.9700 .
C38 H38B 0.9700 .
C39 H39A 0.9700 .
C39 H39B 0.9700 .
C39 C40 1.495(12) .
C40 H40A 0.9700 .
C40 H40B 0.9700 .
C41 H41A 0.9700 .
C41 H41B 0.9700 .
C41 C42 1.497(13) .
C42 H42C 0.9700 .
C42 H42D 0.9700 .
C42 H42A 0.9700 .
C42 H42B 0.9700 .
C42 S4B 1.836(10) .
C43 H43A 0.9700 .
C43 H43B 0.9700 .
C43 C44 1.525(19) .
C44 H44A 0.9700 .
C44 H44B 0.9700 .
C45 H45C 0.9700 .
C45 H45D 0.9700 .
C45 H45A 0.9700 .
C45 H45B 0.9700 .
C45 C46 1.495(14) .
C45 S5B 1.788(9) .
C46 H46A 0.9700 .
C46 H46B 0.9700 .
C47 H47A 0.9700 .
C47 H47B 0.9700 .
C47 C48 1.502(10) .
C48 H48A 0.9700 .
C48 H48B 0.9700 .
C49 H49A 0.9700 .
C49 H49B 0.9700 .
C49 H49C 0.9700 .
C49 H49D 0.9700 .
C49 C50 1.47(3) .
C49 C50B 1.562(18) .
C50 H50A 0.9700 .
C50 H50B 0.9700 .
C50 C51 1.516(17) .
C51 H51A 0.9700 .
C51 H51B 0.9700 .
C51 C52 1.560(18) .
C52 H52A 0.9700 .
C52 H52B 0.9700 .
C52 C53 1.538(19) .
C53 H53A 0.9600 .
C53 H53B 0.9600 .
C53 H53C 0.9600 .
C54 H54A 0.9700 .
C54 H54B 0.9700 .
C54 C55 1.533(11) .
C55 H55A 0.9700 .
C55 H55B 0.9700 .
C55 C56 1.545(12) .
C56 H56A 0.9700 .
C56 H56B 0.9700 .
C56 C57 1.516(12) .
C57 H57A 0.9700 .
C57 H57B 0.9700 .
C57 C58 1.548(15) .
C58 H58A 0.9600 .
C58 H58B 0.9600 .
C58 H58C 0.9600 .
C59 H59A 0.9700 .
C59 H59B 0.9700 .
C59 C60 1.535(11) .
C60 H60A 0.9700 .
C60 H60B 0.9700 .
C60 C61 1.516(15) .
C61 H61C 0.9700 .
C61 H61D 0.9700 .
C61 H61A 0.9700 .
C61 H61B 0.9700 .
C61 C62 1.618(18) .
C61 C62B 1.593(18) .
C62 H62A 0.9700 .
C62 H62B 0.9700 .
C62 C63 1.570(19) .
C63 H63A 0.9600 .
C63 H63B 0.9600 .
C63 H63C 0.9600 .
C64 H64A 0.9700 .
C64 H64B 0.9700 .
C64 C65 1.545(11) .
C65 H65A 0.9700 .
C65 H65B 0.9700 .
C65 C66 1.559(16) .
C66 H66A 0.9700 .
C66 H66B 0.9700 .
C66 C67 1.533(14) .
C67 H67A 0.9700 .
C67 H67B 0.9700 .
C67 C68 1.550(18) .
C68 H68A 0.9600 .
C68 H68B 0.9600 .
C68 H68C 0.9600 .
C69 C70 1.522(17) .
C71 C72 1.523(15) .
C73 C74 1.50(2) .
C74 F7B 1.393(17) .
C74 F8B 1.382(17) .
C74 F9B 1.329(17) .
C75 C76 1.541(16) .
C77 C78 1.555(19) .
S1B C35B 1.578(14) .
S4B C43B 1.806(15) .
S5B C44B 1.842(14) .
C35B H35C 0.9700 .
C35B H35D 0.9700 .
C43B H43C 0.9700 .
C43B H43D 0.9700 .
C43B C44B 1.52(2) .
C44B H44C 0.9700 .
C44B H44D 0.9700 .
C50B H50C 0.9700 .
C50B H50D 0.9700 .
C50B C51B 1.533(19) .
C51B H51C 0.9700 .
C51B H51D 0.9700 .
C51B C52B 1.55(2) .
C52B H52C 0.9700 .
C52B H52D 0.9700 .
C52B C53B 1.56(2) .
C53B H53D 0.9600 .
C53B H53E 0.9600 .
C53B H53F 0.9600 .
C62B H62C 0.9700 .
C62B H62D 0.9700 .
C62B C63B 1.572(19) .
C63B H63D 0.9600 .
C63B H63E 0.9600 .
C63B H63F 0.9600 .
O100 C101 1.423(14) .
C101 H10F 0.9700 .
C101 H10G 0.9700 .
C101 C102 1.545(14) .
C102 H10H 0.9600 .
C102 H10I 0.9600 .
C102 H10J 0.9600 .
O103 H13 0.8200 .
O103 C104 1.440(19) .
C104 H10A 0.9700 .
C104 H10B 0.9700 .
C104 C105 1.51(2) .
C105 H10C 0.9600 .
C105 H10D 0.9600 .
C105 H10E 0.9600 .

loop_
_geom_hbond_atom_site_label_D
_geom_hbond_atom_site_label_H
_geom_hbond_atom_site_label_A
_geom_hbond_distance_DH
_geom_hbond_distance_HA
_geom_hbond_distance_DA
_geom_hbond_angle_DHA
_geom_hbond_site_symmetry_A
C34 H34C O14 0.97 2.28 3.148(14) 147.8 2
C38 H38B O3 0.97 2.43 3.169(10) 132.3 .
C46 H46B O7 0.97 2.45 3.166(11) 130.5 .
C51 H51B O4 0.97 2.51 3.15(2) 122.6 .
C43B H43D O5 0.97 2.46 3.167(17) 129.7 .
O103 H13 F13 0.82 1.43 2.20(4) 153.8 .

loop_
_geom_torsion_atom_site_label_1
_geom_torsion_atom_site_label_2
_geom_torsion_atom_site_label_3
_geom_torsion_atom_site_label_4
_geom_torsion
_geom_torsion_site_symmetry_1
Ag1 S1 C34 C33 -175.8(8) .
Ag1 S1 C35 C36 -10(2) .
Ag1 S6 C46 C45 -98.6(7) 2_545
Ag1 S6 C47 C48 164.2(5) 2_545
Ag1 O9 C69 O10 -19(2) .
Ag1 O9 C69 C70 161.6(10) .
Ag1 O11 C71 O12 4(3) .
Ag1 O11 C71 C72 -177.8(10) .
Ag1 S1B C35B C36 -19(3) .
Ag2 S2 C36 C35 92.5(12) .
Ag2 S2 C36 C35B 48.8(13) .
Ag2 S2 C37 C38 48.7(7) .
Ag2 S3 C38 C37 41.3(6) .
Ag2 S3 C39 C40 26.4(8) .
Ag2 O10 C69 O9 11(2) .
Ag2 O10 C69 C70 -170.1(10) .
Ag2 O12 C71 O11 4(3) .
Ag2 O12 C71 C72 -174.5(10) .
Ag3 S3 C38 C37 -94.8(6) 2_655
Ag3 S3 C39 C40 168.7(6) 2_655
Ag3 S4 C42 C41 170.8(7) .
Ag3 S4 C43 C44 57.4(14) .
Ag3 O13 C73 O14 6(3) .
Ag3 O13 C73 C74 -175.8(11) .
Ag3 O15 C75 O16 -5.5(19) .
Ag3 O15 C75 C76 176.4(8) .
Ag3 S4B C43B C44B -95.9(13) .
Ag4 S5 C44 C43 -101.6(11) .
Ag4 S6 C46 C45 36.5(7) .
Ag4 S6 C47 C48 20.9(6) .
Ag4 O14 C73 O13 9(4) .
Ag4 O14 C73 C74 -169.6(13) .
Ag4 O16 C75 O15 17.0(18) .
Ag4 O16 C75 C76 -164.8(8) .
Ag4 S5B C44B C43B 47.4(15) .
Ag5 S5 C44 C43 38.1(13) .
Ag5 O17 C77 O18 30(5) .
Ag5 O17 C77 C78 165.7(18) .
Ag5 C23 C24 C25 94.9(7) .
Ag5 C23 C24 C28 -87.0(7) .
Ag5 C24 C25 O7 -90.6(6) .
Ag5 C24 C25 C26 87.9(7) .
Ag5 C24 C28 C1 -60.9(8) .
Ag5 C24 C28 C64 173.0(6) .
S1 C35 C36 S2 -26(2) .
S2 C36 C35B S1B 21(3) .
S2 C37 C38 S3 -66.5(8) .
S3 C39 C40 O3 71.5(9) .
S4 C43 C44 S5 45.8(16) .
S5 C45 C46 S6 -79.4(8) .
S6 C47 C48 O7 72.3(7) .
O1 C4 C5 C6 176.9(7) .
O1 C33 C34 S1 91.6(10) .
O1 C33 C34 S1B 49.5(12) .
O3 C11 C12 C13 174.2(8) .
O5 C18 C19 C20 179.4(7) .
O5 C41 C42 S4 54.9(10) .
O5 C41 C42 S4B 88.0(9) .
O7 C25 C26 C27 174.3(7) .
O9 C69 C70 F1 -100.0(14) .
O9 C69 C70 F2 23(2) .
O9 C69 C70 F3 140.4(13) .
O10 C69 C70 F1 80.6(17) .
O10 C69 C70 F2 -156.4(14) .
O10 C69 C70 F3 -38.9(19) .
O11 C71 C72 F4 -61(2) .
O11 C71 C72 F5 -174(2) .
O11 C71 C72 F6 56(2) .
O12 C71 C72 F4 117.6(17) .
O12 C71 C72 F5 5(3) .
O12 C71 C72 F6 -125(2) .
O13 C73 C74 F7 33(2) .
O13 C73 C74 F8 157(2) .
O13 C73 C74 F9 -81(2) .
O13 C73 C74 F7B 103(2) .
O13 C73 C74 F8B -139(2) .
O13 C73 C74 F9B -33(3) .
O14 C73 C74 F7 -148(2) .
O14 C73 C74 F8 -25(3) .
O14 C73 C74 F9 98(2) .
O14 C73 C74 F7B -78(2) .
O14 C73 C74 F8B 39(3) .
O14 C73 C74 F9B 145(3) .
O15 C75 C76 F10 -16.8(18) .
O15 C75 C76 F11 -140.5(11) .
O15 C75 C76 F12 111.9(12) .
O16 C75 C76 F10 164.7(13) .
O16 C75 C76 F11 41.1(15) .
O16 C75 C76 F12 -66.5(15) .
O17 C77 C78 F13 -131(3) .
O17 C77 C78 F14 114(4) .
O17 C77 C78 F15 -4(4) .
O18 C77 C78 F13 13(4) .
O18 C77 C78 F14 -102(3) .
O18 C77 C78 F15 140(3) .
C1 C2 C3 C4 -1.1(10) .
C1 C2 C3 C7 173.5(7) .
C1 C28 C64 C65 64.4(11) .
C2 C1 C6 O2 -179.8(7) .
C2 C1 C6 C5 1.0(11) .
C2 C1 C28 C24 -75.0(10) .
C2 C1 C28 C64 50.4(10) .
C2 C3 C4 O1 -176.1(6) .
C2 C3 C4 C5 0.8(10) .
C2 C3 C7 C8 113.6(8) .
C2 C3 C7 C49 -12.6(10) .
C3 C4 C5 C6 0.3(12) .
C3 C7 C8 C9 -41.6(11) .
C3 C7 C8 C13 139.3(8) .
C3 C7 C49 C50 -176.2(11) .
C3 C7 C49 C50B -69.5(17) .
C4 O1 C33 C34 -176.0(7) .
C4 C3 C7 C8 -72.0(9) .
C4 C3 C7 C49 161.8(7) .
C4 C5 C6 O2 179.6(7) .
C4 C5 C6 C1 -1.3(12) .
C6 C1 C2 C3 0.1(11) .
C6 C1 C28 C24 108.9(9) .
C6 C1 C28 C64 -125.7(9) .
C7 C3 C4 O1 9.1(9) .
C7 C3 C4 C5 -174.0(7) .
C7 C8 C9 C10 -178.0(8) .
C7 C8 C13 O4 -0.3(13) .
C7 C8 C13 C12 -179.9(9) .
C7 C49 C50 C51 78.4(16) .
C7 C49 C50B C51B -67(4) .
C8 C7 C49 C50 55.3(13) .
C8 C7 C49 C50B 161.9(16) .
C8 C9 C10 C11 -2.2(12) .
C8 C9 C10 C14 179.0(7) .
C9 C8 C13 O4 -179.5(8) .
C9 C8 C13 C12 0.9(14) .
C9 C10 C11 O3 -172.7(7) .
C9 C10 C11 C12 1.3(12) .
C9 C10 C14 C15 14.9(11) .
C9 C10 C14 C54 -110.1(8) .
C10 C11 C12 C13 0.5(13) .
C10 C14 C15 C16 -69.6(9) .
C10 C14 C15 C20 118.3(8) .
C10 C14 C54 C55 -169.4(6) .
C11 O3 C40 C39 -176.2(7) .
C11 C10 C14 C15 -164.0(7) .
C11 C10 C14 C54 71.0(8) .
C11 C12 C13 O4 178.7(8) .
C11 C12 C13 C8 -1.7(14) .
C13 C8 C9 C10 1.1(12) .
C14 C10 C11 O3 6.3(10) .
C14 C10 C11 C12 -179.7(7) .
C14 C15 C16 C17 -172.0(6) .
C14 C15 C20 O6 -6.3(11) .
C14 C15 C20 C19 173.5(7) .
C14 C54 C55 C56 59.5(11) .
C15 C14 C54 C55 62.5(8) .
C15 C16 C17 C18 -1.4(10) .
C15 C16 C17 C21 172.3(6) .
C16 C15 C20 O6 -178.8(7) .
C16 C15 C20 C19 1.0(11) .
C16 C17 C18 O5 -178.2(6) .
C16 C17 C18 C19 1.2(10) .
C16 C17 C21 C22 110.9(7) .
C16 C17 C21 C59 -16.5(9) .
C17 C18 C19 C20 0.1(11) .
C17 C21 C22 C23 -45.0(9) .
C17 C21 C22 C27 138.0(7) .
C17 C21 C59 C60 -67.3(8) .
C18 O5 C41 C42 -175.7(7) .
C18 C17 C21 C22 -75.5(8) .
C18 C17 C21 C59 157.1(6) .
C18 C19 C20 O6 178.6(7) .
C18 C19 C20 C15 -1.2(12) .
C20 C15 C16 C17 0.3(11) .
C21 C17 C18 O5 7.8(9) .
C21 C17 C18 C19 -172.8(6) .
C21 C22 C23 Ag5 108.1(6) .
C21 C22 C23 C24 -177.3(7) .
C21 C22 C27 O8 -1.8(10) .
C21 C22 C27 C26 177.3(7) .
C21 C59 C60 C61 173.7(9) .
C22 C21 C59 C60 163.8(6) .
C22 C23 C24 Ag5 -96.6(7) .
C22 C23 C24 C25 -1.7(11) .
C22 C23 C24 C28 176.4(7) .
C23 C22 C27 O8 -178.9(6) .
C23 C22 C27 C26 0.3(10) .
C23 C24 C25 O7 -174.6(7) .
C23 C24 C25 C26 3.9(11) .
C23 C24 C28 C1 19.7(12) .
C23 C24 C28 C64 -106.4(9) .
C24 C25 C26 C27 -4.1(11) .
C24 C28 C64 C65 -167.5(8) .
C25 O7 C48 C47 -169.3(7) .
C25 C24 C28 C1 -162.2(8) .
C25 C24 C28 C64 71.7(10) .
C25 C26 C27 O8 -179.0(7) .
C25 C26 C27 C22 1.9(11) .
C27 C22 C23 Ag5 -74.9(7) .
C27 C22 C23 C24 -0.3(11) .
C28 C1 C2 C3 -176.1(6) .
C28 C1 C6 O2 -3.5(11) .
C28 C1 C6 C5 177.3(7) .
C28 C24 C25 O7 7.2(10) .
C28 C24 C25 C26 -174.3(7) .
C28 C64 C65 C66 57.4(13) .
C29 O2 C6 C1 155.1(10) .
C29 O2 C6 C5 -25.8(13) .
C30 O4 C13 C8 -174.0(10) .
C30 O4 C13 C12 5.6(15) .
C31 O6 C20 C15 162.4(10) .
C31 O6 C20 C19 -17.4(14) .
C32 O8 C27 C22 -166.4(7) .
C32 O8 C27 C26 14.4(10) .
C33 O1 C4 C3 -175.3(7) .
C33 O1 C4 C5 7.9(11) .
C33 C34 S1B Ag1 162.0(9) .
C33 C34 S1B C35B 21.3(15) .
C34 S1 C35 C36 -141.6(17) .
C34 S1B C35B C36 117(2) .
C35 S1 C34 C33 -36.8(13) .
C36 S2 C37 C38 -64.2(8) .
C37 S2 C36 C35 -165.4(12) .
C37 S2 C36 C35B 150.9(13) .
C38 S3 C39 C40 -79.8(8) .
C39 S3 C38 C37 156.3(6) .
C40 O3 C11 C10 -163.7(7) .
C40 O3 C11 C12 22.3(11) .
C41 O5 C18 C17 -171.1(7) .
C41 O5 C18 C19 9.5(11) .
C41 C42 S4B Ag3 -172.5(6) .
C41 C42 S4B C43B -68.2(10) .
C42 S4 C43 C44 163.8(13) .
C42 S4B C43B C44B 162.2(12) .
C43 S4 C42 C41 68.9(11) .
C45 S5 C44 C43 167.6(12) .
C45 S5B C44B C43B 150.6(14) .
C46 S6 C47 C48 -85.0(6) .
C46 C45 S5B Ag4 26.5(12) .
C46 C45 S5B C44B -82.5(13) .
C47 S6 C46 C45 150.0(7) .
C48 O7 C25 C24 -160.0(7) .
C48 O7 C25 C26 21.5(11) .
C49 C7 C8 C9 86.6(10) .
C49 C7 C8 C13 -92.5(10) .
C49 C50 C51 C52 -177.1(16) .
C49 C50B C51B C52B -56(5) .
C50 C51 C52 C53 177(2) .
C54 C14 C15 C16 56.1(9) .
C54 C14 C15 C20 -116.0(8) .
C54 C55 C56 C57 -179.0(13) .
C55 C56 C57 C58 174.2(14) .
C59 C21 C22 C23 83.7(8) .
C59 C21 C22 C27 -93.2(8) .
C59 C60 C61 C62 -162.0(14) .
C59 C60 C61 C62B 164.1(14) .
C60 C61 C62 C63 -77(2) .
C60 C61 C62B C63B 79(3) .
C64 C65 C66 C67 175.5(14) .
C65 C66 C67 C68 170.6(18) .
S4B C43B C44B S5B 58.5(17) .
S5B C45 C46 S6 -47.1(13) .
C50B C51B C52B C53B -164(5) .
